data_4325566
loop_
_publ_author_name
'Satoshi Shinoda'
'Akihiko Mizote'
'Miyuki Eiraku Masaki'
'Minoru Yoneda'
'Hiroyuki Miyake'
'Hiroshi Tsukube'

_publ_contact_author_address
;
Department of Chemistry
Graduate School of Science
Osaka City University
3-3-138 Sugimoto, Sumiyoshi-ku, 
Osaka 558-8585, Japan
;
_publ_contact_author_name 'Prof. Satoshi Shinoda'
_publ_section_title
;
 Mixed-Metal Complexes Incorporating Platinum and Lanthanide Centers for
 Selective Binding and Chirality Sensing of Succinates
;
_journal_name_full 'Inorganic Chemistry'
_journal_page_first 5876
_journal_page_last 5878
_journal_paper_doi 10.1021/ic200853u
_journal_volume 50
_journal_year 2011
_chemical_formula_moiety 'C60 H70 N16 O5 Lu Pt2, 7(C F3 S O3), 3(C2 H3 N), 2(H2 O)'
_chemical_formula_sum 'C77 H89 F21 Lu N21 O28 Pt2 S7'
_chemical_formula_weight 2945.26
_chemical_name_systematic
; 
 ? 
;
_space_group_IT_number 61
_symmetry_cell_setting orthorhombic
_symmetry_space_group_name_Hall '-P 2ac 2ab'
_symmetry_space_group_name_H-M 'P b c a'
_atom_sites_solution_hydrogens geom
_atom_sites_solution_primary direct
_atom_sites_solution_secondary difmap
_audit_creation_method SHELXL-97
_cell_angle_alpha 90.00
_cell_angle_beta 90.00
_cell_angle_gamma 90.00
_cell_formula_units_Z 8
_cell_length_a 23.667(5)
_cell_length_b 36.452(8)
_cell_length_c 25.393(5)
_cell_measurement_reflns_used 41659
_cell_measurement_temperature 100(2)
_cell_measurement_theta_max 27.4835
_cell_measurement_theta_min 4.0033
_cell_volume 21907(8)
_computing_cell_refinement 'CrystalClear (Rigaku Corp., 2000)'
_computing_data_collection 'CrystalClear (Rigaku Corp., 2000)'
_computing_data_reduction 'CrystalClear (Rigaku Corp., 2000)'
_computing_structure_refinement 'SHELXL-97 (Sheldrick, 1997)'
_computing_structure_solution 'SIR2004 (Burla et al., 2004)'
_diffrn_ambient_temperature 100(2)
_diffrn_measured_fraction_theta_full 0.974
_diffrn_measured_fraction_theta_max 0.974
_diffrn_measurement_device
;
Mercury CCD (2x2 bin mode)
;
_diffrn_radiation_detector CCD
_diffrn_radiation_monochromator 'Graphite Monochromator'
_diffrn_radiation_source 'fine-focus sealed tube'
_diffrn_radiation_type MoK\a
_diffrn_radiation_wavelength 0.71070
_diffrn_reflns_av_R_equivalents 0.0585
_diffrn_reflns_av_sigmaI/netI 0.0427
_diffrn_reflns_limit_h_max 30
_diffrn_reflns_limit_h_min -25
_diffrn_reflns_limit_k_max 30
_diffrn_reflns_limit_k_min -47
_diffrn_reflns_limit_l_max 28
_diffrn_reflns_limit_l_min -32
_diffrn_reflns_number 127920
_diffrn_reflns_theta_full 27.47
_diffrn_reflns_theta_max 27.47
_diffrn_reflns_theta_min 4.01
_exptl_absorpt_coefficient_mu 3.691
_exptl_absorpt_correction_T_max 0.7091
_exptl_absorpt_correction_T_min 0.4039
_exptl_absorpt_correction_type numerical
_exptl_absorpt_process_details '(HIGASHI, T., 1999)'
_exptl_crystal_colour 'Light Yellow'
_exptl_crystal_density_diffrn 1.786
_exptl_crystal_description Prism
_exptl_crystal_F_000 11600
_exptl_crystal_size_max 0.30
_exptl_crystal_size_mid 0.20
_exptl_crystal_size_min 0.10
_refine_diff_density_max 4.055
_refine_diff_density_min -1.720
_refine_diff_density_rms 0.172
_refine_ls_extinction_method none
_refine_ls_goodness_of_fit_ref 1.191
_refine_ls_hydrogen_treatment constr
_refine_ls_matrix_type full
_refine_ls_number_parameters 1476
_refine_ls_number_reflns 24465
_refine_ls_number_restraints 0
_refine_ls_restrained_S_all 1.191
_refine_ls_R_factor_all 0.0823
_refine_ls_R_factor_gt 0.0735
_refine_ls_shift/su_max 0.001
_refine_ls_shift/su_mean 0.000
_refine_ls_structure_factor_coef Fsqd
_refine_ls_weighting_details 'calc w=1/[\s^2^(Fo^2^)+(0.0042P)^2^+342.1085P] where P=(Fo^2^+2Fc^2^)/3'
_refine_ls_weighting_scheme calc
_refine_ls_wR_factor_gt 0.1372
_refine_ls_wR_factor_ref 0.1407
_reflns_number_gt 22294
_reflns_number_total 24465
_reflns_threshold_expression >2sigma(I)
_cod_data_source_file ic200853u_si_001.cif
_cod_data_source_block 2a
_cod_original_cell_volume 21906(8)
_cod_database_code 4325566

loop_
_symmetry_equiv_pos_as_xyz
'x, y, z'
'-x+1/2, -y, z+1/2'
'x+1/2, -y+1/2, -z'
'-x, y+1/2, -z+1/2'
'-x, -y, -z'
'x-1/2, y, -z-1/2'
'-x-1/2, y-1/2, z'
'x, -y-1/2, z-1/2'

loop_
_atom_site_label
_atom_site_type_symbol
_atom_site_fract_x
_atom_site_fract_y
_atom_site_fract_z
_atom_site_U_iso_or_equiv
_atom_site_adp_type
_atom_site_occupancy
_atom_site_symmetry_multiplicity
_atom_site_calc_flag
_atom_site_refinement_flags
_atom_site_disorder_assembly
_atom_site_disorder_group
Lu1 Lu 0.257848(12) 0.246029(7) 0.017708(13) 0.01926(7) Uani 1 1 d . . .
Pt1 Pt 0.053791(12) 0.427801(7) 0.043755(12) 0.02236(7) Uani 1 1 d . . .
Pt2 Pt 0.054347(13) 0.067619(7) -0.031430(12) 0.02302(7) Uani 1 1 d . . .
N1 n 0.3260(3) 0.30410(17) 0.0209(3) 0.0247(13) Uani 1 1 d . . .
C1 C 0.3482(3) 0.3103(2) 0.0755(3) 0.0271(17) Uani 1 1 d . . .
H1 H 0.3183 0.3216 0.0975 0.032 Uiso 1 1 calc R . .
H2 H 0.3806 0.3275 0.0741 0.032 Uiso 1 1 calc R . .
C2 C 0.3669(3) 0.2745(2) 0.1000(4) 0.0296(17) Uani 1 1 d . . .
H3 H 0.3806 0.2793 0.1362 0.036 Uiso 1 1 calc R . .
H4 H 0.3988 0.2644 0.0794 0.036 Uiso 1 1 calc R . .
N2 n 0.3202(3) 0.24623(17) 0.1023(3) 0.0239(13) Uani 1 1 d . . .
C3 C 0.3466(4) 0.2097(2) 0.1140(4) 0.0314(18) Uani 1 1 d . . .
H5 H 0.3178 0.1930 0.1288 0.038 Uiso 1 1 calc R . .
H6 H 0.3770 0.2128 0.1403 0.038 Uiso 1 1 calc R . .
C4 C 0.3709(3) 0.1934(2) 0.0638(4) 0.0332(19) Uani 1 1 d . . .
H7 H 0.4015 0.2094 0.0507 0.040 Uiso 1 1 calc R . .
H8 H 0.3876 0.1691 0.0719 0.040 Uiso 1 1 calc R . .
N3 n 0.3274(3) 0.18880(17) 0.0211(3) 0.0250(14) Uani 1 1 d . . .
C5 C 0.3571(4) 0.1832(2) -0.0300(4) 0.0311(19) Uani 1 1 d . . .
H9 H 0.3308 0.1717 -0.0555 0.037 Uiso 1 1 calc R . .
H10 H 0.3892 0.1662 -0.0247 0.037 Uiso 1 1 calc R . .
C6 C 0.3788(4) 0.2191(2) -0.0527(4) 0.035(2) Uani 1 1 d . . .
H11 H 0.4073 0.2296 -0.0285 0.041 Uiso 1 1 calc R . .
H12 H 0.3975 0.2143 -0.0869 0.041 Uiso 1 1 calc R . .
N4 n 0.3318(3) 0.24624(18) -0.0605(3) 0.0261(14) Uani 1 1 d . . .
C7 C 0.3581(4) 0.2833(2) -0.0679(4) 0.0330(19) Uani 1 1 d . . .
H13 H 0.3311 0.2996 -0.0863 0.040 Uiso 1 1 calc R . .
H14 H 0.3922 0.2809 -0.0902 0.040 Uiso 1 1 calc R . .
C8 C 0.3743(3) 0.3003(2) -0.0159(4) 0.0331(19) Uani 1 1 d . . .
H15 H 0.4038 0.2850 0.0009 0.040 Uiso 1 1 calc R . .
H16 H 0.3907 0.3249 -0.0225 0.040 Uiso 1 1 calc R . .
C9 C 0.2910(3) 0.3361(2) 0.0048(4) 0.0292(18) Uani 1 1 d . . .
H17 H 0.3158 0.3552 -0.0103 0.035 Uiso 1 1 calc R . .
H18 H 0.2721 0.3465 0.0361 0.035 Uiso 1 1 calc R . .
C10 C 0.2467(3) 0.32528(18) -0.0357(3) 0.0210(14) Uani 1 1 d . . .
O1 O 0.2302(2) 0.29232(13) -0.0390(2) 0.0233(11) Uani 1 1 d . . .
N5 n 0.2244(3) 0.35160(17) -0.0648(3) 0.0250(14) Uani 1 1 d . . .
H19 H 0.2409 0.3732 -0.0653 0.030 Uiso 1 1 calc R . .
C11 C 0.1732(3) 0.3460(2) -0.0964(3) 0.0281(17) Uani 1 1 d . . .
H20 H 0.1753 0.3220 -0.1145 0.034 Uiso 1 1 calc R . .
H21 H 0.1705 0.3654 -0.1235 0.034 Uiso 1 1 calc R . .
C12 C 0.1208(3) 0.3471(2) -0.0616(3) 0.0272(17) Uani 1 1 d . . .
C13 C 0.1065(3) 0.3801(2) -0.0370(3) 0.0262(16) Uani 1 1 d . . .
H22 H 0.1280 0.4015 -0.0448 0.031 Uiso 1 1 calc R . .
N6 n 0.0634(3) 0.38267(17) -0.0029(3) 0.0262(14) Uani 1 1 d . . .
C14 C 0.0309(4) 0.3529(2) 0.0074(4) 0.0327(19) Uani 1 1 d . . .
H23 H -0.0001 0.3550 0.0309 0.039 Uiso 1 1 calc R . .
C15 C 0.0423(4) 0.3192(2) -0.0162(4) 0.036(2) Uani 1 1 d . . .
H24 H 0.0192 0.2985 -0.0091 0.043 Uiso 1 1 calc R . .
C16 C 0.0886(4) 0.3163(2) -0.0506(4) 0.0334(19) Uani 1 1 d . . .
H25 H 0.0977 0.2934 -0.0663 0.040 Uiso 1 1 calc R . .
C17 C 0.2811(3) 0.2558(2) 0.1461(3) 0.0268(16) Uani 1 1 d . . .
H26 H 0.3031 0.2657 0.1761 0.032 Uiso 1 1 calc R . .
H27 H 0.2613 0.2335 0.1583 0.032 Uiso 1 1 calc R . .
C18 C 0.2384(3) 0.28387(19) 0.1288(3) 0.0230(15) Uani 1 1 d . . .
O2 O 0.2213(2) 0.28419(14) 0.0817(2) 0.0225(11) Uani 1 1 d . . .
N7 n 0.2177(3) 0.30611(16) 0.1659(3) 0.0230(13) Uani 1 1 d . . .
H28 H 0.2352 0.3072 0.1965 0.028 Uiso 1 1 calc R . .
C19 C 0.1675(4) 0.3286(2) 0.1581(3) 0.0281(17) Uani 1 1 d . . .
H29 H 0.1520 0.3351 0.1931 0.034 Uiso 1 1 calc R . .
H30 H 0.1387 0.3135 0.1398 0.034 Uiso 1 1 calc R . .
C20 C 0.1755(3) 0.3639(2) 0.1268(3) 0.0259(16) Uani 1 1 d . . .
C21 C 0.1271(3) 0.37863(19) 0.1044(3) 0.0254(16) Uani 1 1 d . . .
H31 H 0.0925 0.3657 0.1080 0.030 Uiso 1 1 calc R . .
N8 n 0.1273(3) 0.41038(17) 0.0778(3) 0.0263(14) Uani 1 1 d . . .
C22 C 0.1772(3) 0.4289(2) 0.0708(4) 0.0294(17) Uani 1 1 d . . .
H32 H 0.1776 0.4512 0.0514 0.035 Uiso 1 1 calc R . .
C23 C 0.2275(3) 0.4152(2) 0.0923(4) 0.0326(19) Uani 1 1 d . . .
H33 H 0.2620 0.4281 0.0874 0.039 Uiso 1 1 calc R . .
C24 C 0.2263(3) 0.3824(2) 0.1210(3) 0.0280(17) Uani 1 1 d . . .
H34 H 0.2599 0.3729 0.1363 0.034 Uiso 1 1 calc R . .
C25 C 0.2920(4) 0.1562(2) 0.0328(4) 0.0298(18) Uani 1 1 d . . .
H35 H 0.3157 0.1372 0.0496 0.036 Uiso 1 1 calc R . .
H36 H 0.2771 0.1461 -0.0006 0.036 Uiso 1 1 calc R . .
C26 C 0.2432(3) 0.16550(19) 0.0688(3) 0.0216(15) Uani 1 1 d . . .
O3 O 0.2249(2) 0.19806(13) 0.0703(2) 0.0227(11) Uani 1 1 d . . .
N9 n 0.2196(3) 0.13825(17) 0.0948(3) 0.0272(14) Uani 1 1 d . . .
H37 H 0.2366 0.1168 0.0946 0.033 Uiso 1 1 calc R . .
C27 C 0.1666(4) 0.1419(2) 0.1239(3) 0.0289(17) Uani 1 1 d . . .
H38 H 0.1670 0.1651 0.1439 0.035 Uiso 1 1 calc R . .
H39 H 0.1635 0.1215 0.1495 0.035 Uiso 1 1 calc R . .
C28 C 0.1150(4) 0.1414(2) 0.0874(3) 0.0287(17) Uani 1 1 d . . .
C29 C 0.1054(3) 0.1108(2) 0.0560(3) 0.0260(16) Uani 1 1 d . . .
H40 H 0.1302 0.0904 0.0587 0.031 Uiso 1 1 calc R . .
N10 n 0.0616(3) 0.10927(16) 0.0214(3) 0.0254(14) Uani 1 1 d . . .
C30 C 0.0257(3) 0.1384(2) 0.0182(4) 0.0307(18) Uani 1 1 d . . .
H41 H -0.0051 0.1375 -0.0058 0.037 Uiso 1 1 calc R . .
C31 C 0.0328(4) 0.1690(2) 0.0491(4) 0.041(2) Uani 1 1 d . . .
H42 H 0.0068 0.1888 0.0468 0.049 Uiso 1 1 calc R . .
C32 C 0.0783(4) 0.1710(2) 0.0838(4) 0.036(2) Uani 1 1 d . . .
H43 H 0.0842 0.1923 0.1046 0.043 Uiso 1 1 calc R . .
C33 C 0.2988(3) 0.2370(2) -0.1080(3) 0.0279(17) Uani 1 1 d . . .
H44 H 0.3244 0.2267 -0.1350 0.033 Uiso 1 1 calc R . .
H45 H 0.2816 0.2596 -0.1225 0.033 Uiso 1 1 calc R . .
C34 C 0.2523(3) 0.20932(19) -0.0959(3) 0.0230(15) Uani 1 1 d . . .
O4 O 0.2302(2) 0.20826(13) -0.0508(2) 0.0233(11) Uani 1 1 d . . .
N11 n 0.2335(3) 0.18859(17) -0.1354(3) 0.0272(14) Uani 1 1 d . . .
H46 H 0.2535 0.1874 -0.1645 0.033 Uiso 1 1 calc R . .
C35 C 0.1806(4) 0.1677(2) -0.1319(3) 0.0289(17) Uani 1 1 d . . .
H47 H 0.1672 0.1626 -0.1681 0.035 Uiso 1 1 calc R . .
H48 H 0.1518 0.1832 -0.1145 0.035 Uiso 1 1 calc R . .
C36 C 0.1844(3) 0.1317(2) -0.1025(3) 0.0261(16) Uani 1 1 d . . .
C37 C 0.1344(3) 0.1171(2) -0.0826(3) 0.0261(16) Uani 1 1 d . . .
H49 H 0.1005 0.1309 -0.0865 0.031 Uiso 1 1 calc R . .
N12 n 0.1316(3) 0.08468(17) -0.0582(3) 0.0277(15) Uani 1 1 d . . .
C38 C 0.1808(4) 0.0652(2) -0.0505(4) 0.0302(18) Uani 1 1 d . . .
H50 H 0.1794 0.0424 -0.0324 0.036 Uiso 1 1 calc R . .
C39 C 0.2317(4) 0.0778(2) -0.0685(4) 0.0336(19) Uani 1 1 d . . .
H51 H 0.2652 0.0640 -0.0628 0.040 Uiso 1 1 calc R . .
C40 C 0.2340(4) 0.1121(2) -0.0959(4) 0.0323(19) Uani 1 1 d . . .
H52 H 0.2687 0.1212 -0.1092 0.039 Uiso 1 1 calc R . .
N13 n 0.0383(3) 0.47020(16) 0.0933(3) 0.0239(13) Uani 1 1 d . . .
C41 C 0.0718(4) 0.4805(2) 0.1343(3) 0.0304(18) Uani 1 1 d . . .
H53 H 0.1067 0.4682 0.1399 0.036 Uiso 1 1 calc R . .
C42 C 0.0557(4) 0.5085(2) 0.1680(3) 0.0336(19) Uani 1 1 d . . .
H54 H 0.0794 0.5154 0.1966 0.040 Uiso 1 1 calc R . .
C43 C 0.0051(4) 0.5263(2) 0.1596(4) 0.040(2) Uani 1 1 d . . .
H55 H -0.0062 0.5457 0.1822 0.048 Uiso 1 1 calc R . .
C44 C -0.0296(4) 0.5158(2) 0.1181(4) 0.0332(19) Uani 1 1 d . . .
H56 H -0.0646 0.5279 0.1120 0.040 Uiso 1 1 calc R . .
C45 C -0.0119(3) 0.4873(2) 0.0857(3) 0.0242(16) Uani 1 1 d . . .
C46 C -0.0462(3) 0.47308(19) 0.0407(3) 0.0249(16) Uani 1 1 d . . .
C47 C -0.0997(4) 0.4858(2) 0.0275(3) 0.0287(17) Uani 1 1 d . . .
H57 H -0.1169 0.5050 0.0471 0.034 Uiso 1 1 calc R . .
C48 C -0.1275(4) 0.4698(2) -0.0148(4) 0.0329(19) Uani 1 1 d . . .
H58 H -0.1645 0.4776 -0.0241 0.039 Uiso 1 1 calc R . .
C49 C -0.1009(4) 0.4424(2) -0.0435(4) 0.0324(18) Uani 1 1 d . . .
H59 H -0.1193 0.4317 -0.0730 0.039 Uiso 1 1 calc R . .
C50 C -0.0478(4) 0.4306(2) -0.0289(3) 0.0294(17) Uani 1 1 d . . .
H60 H -0.0296 0.4119 -0.0487 0.035 Uiso 1 1 calc R . .
N14 n -0.0208(3) 0.44535(16) 0.0138(3) 0.0259(14) Uani 1 1 d . . .
N15 n -0.0243(3) 0.05131(17) -0.0104(3) 0.0276(14) Uani 1 1 d . . .
C51 C -0.0549(4) 0.0655(2) 0.0298(3) 0.0271(16) Uani 1 1 d . . .
H61 H -0.0374 0.0823 0.0535 0.032 Uiso 1 1 calc R . .
C52 C -0.1114(4) 0.0562(2) 0.0373(4) 0.036(2) Uani 1 1 d . . .
H62 H -0.1324 0.0668 0.0653 0.044 Uiso 1 1 calc R . .
C53 C -0.1368(4) 0.0312(2) 0.0029(4) 0.039(2) Uani 1 1 d . . .
H63 H -0.1756 0.0251 0.0066 0.047 Uiso 1 1 calc R . .
C54 C -0.1048(4) 0.0155(2) -0.0364(4) 0.036(2) Uani 1 1 d . . .
H64 H -0.1208 -0.0025 -0.0590 0.043 Uiso 1 1 calc R . .
C55 C -0.0491(4) 0.0262(2) -0.0426(3) 0.0280(17) Uani 1 1 d . . .
C56 C -0.0115(4) 0.0124(2) -0.0848(3) 0.0292(17) Uani 1 1 d . . .
C57 C -0.0269(4) -0.0141(2) -0.1216(4) 0.040(2) Uani 1 1 d . . .
H65 H -0.0638 -0.0244 -0.1210 0.048 Uiso 1 1 calc R . .
C58 C 0.0116(5) -0.0254(3) -0.1589(5) 0.049(3) Uani 1 1 d . . .
H66 H 0.0015 -0.0436 -0.1840 0.058 Uiso 1 1 calc R . .
C59 C 0.0647(5) -0.0102(3) -0.1598(4) 0.048(3) Uani 1 1 d . . .
H67 H 0.0916 -0.0178 -0.1853 0.057 Uiso 1 1 calc R . .
C60 C 0.0785(4) 0.0165(3) -0.1229(4) 0.036(2) Uani 1 1 d . . .
H68 H 0.1151 0.0272 -0.1239 0.043 Uiso 1 1 calc R . .
N16 n 0.0418(3) 0.02769(17) -0.0855(3) 0.0279(14) Uani 1 1 d . . .
O5 O 0.1574(2) 0.24555(13) 0.01286(19) 0.0198(10) Uani 1 1 d . . .
S1 S 0.02563(9) 0.28581(6) 0.42040(9) 0.0352(5) Uani 1 1 d . . .
O6 O -0.0026(3) 0.2536(2) 0.4384(4) 0.064(3) Uani 1 1 d . . .
O7 O -0.0095(3) 0.3181(2) 0.4222(3) 0.0529(19) Uani 1 1 d . . .
O8 O 0.0827(3) 0.2904(2) 0.4396(3) 0.055(2) Uani 1 1 d . . .
C61 C 0.0359(4) 0.2791(3) 0.3505(5) 0.052(3) Uani 1 1 d . . .
F1 F -0.0132(3) 0.2696(2) 0.3271(3) 0.073(2) Uani 1 1 d . . .
F2 F 0.0739(4) 0.2538(3) 0.3412(4) 0.121(4) Uani 1 1 d . . .
F3 F 0.0552(3) 0.3101(3) 0.3275(3) 0.081(3) Uani 1 1 d . . .
S2 S 0.1119(3) 0.41039(18) 0.2614(3) 0.0483(16) Uiso 0.50 1 d P A 1
O9 O 0.0805(8) 0.4174(5) 0.3115(7) 0.064(4) Uiso 0.50 1 d P A 1
O10 O 0.0879(9) 0.4165(6) 0.2095(8) 0.078(5) Uiso 0.50 1 d P A 1
O11 O 0.1348(8) 0.3743(5) 0.2636(7) 0.068(5) Uiso 0.50 1 d P A 1
F4 F 0.1527(6) 0.4757(4) 0.2591(5) 0.060(3) Uiso 0.50 1 d P A 1
F6 F 0.2083(8) 0.4343(5) 0.2259(7) 0.088(5) Uiso 0.50 1 d P A 1
S3 S 0.0921(4) 0.4102(2) 0.2629(3) 0.0330(19) Uiso 0.25 1 d P B 2
O12 O 0.0521(9) 0.4338(6) 0.2557(8) 0.096(6) Uiso 0.25 1 d P B 2
O13 O 0.0806(12) 0.3909(8) 0.3108(12) 0.136(9) Uiso 0.25 1 d P B 2
O14 O 0.0797(10) 0.3791(6) 0.2293(9) 0.107(7) Uiso 0.25 1 d P B 2
C85 C 0.1597(4) 0.4188(2) 0.2577(3) 0.0406(17) Uiso 0.25 1 d P B 2
F40 F 0.1750(13) 0.4444(8) 0.3034(13) 0.117(10) Uiso 0.25 1 d P B 2
F41 F 0.1708(7) 0.4376(4) 0.2072(6) 0.064(4) Uiso 0.25 1 d P B 2
F42 F 0.1955(10) 0.3873(6) 0.2611(9) 0.110(7) Uiso 0.25 1 d P B 2
C86 C 0.0921(4) 0.4102(2) 0.2629(3) 0.0330(19) Uiso 0.25 1 d P C 3
F43 F 0.0521(9) 0.4338(6) 0.2557(8) 0.096(6) Uiso 0.25 1 d P C 3
F44 F 0.0806(12) 0.3909(8) 0.3108(12) 0.136(9) Uiso 0.25 1 d P C 3
F45 F 0.0797(10) 0.3791(6) 0.2293(9) 0.107(7) Uiso 0.25 1 d P C 3
S4 S 0.1597(4) 0.4188(2) 0.2577(3) 0.0406(17) Uiso 0.25 1 d P C 3
O15 O 0.1750(13) 0.4444(8) 0.3034(13) 0.117(10) Uiso 0.25 1 d P C 3
O16 O 0.1708(7) 0.4376(4) 0.2072(6) 0.064(4) Uiso 0.25 1 d P C 3
O17 O 0.1955(10) 0.3873(6) 0.2611(9) 0.110(7) Uiso 0.25 1 d P C 3
S5 S 0.03280(13) 0.26913(8) 0.11971(15) 0.0234(6) Uani 0.80 1 d P D 2
O18 O -0.0094(3) 0.2435(2) 0.1008(4) 0.0295(18) Uani 0.80 1 d P D 2
O19 O 0.0174(5) 0.3075(2) 0.1195(5) 0.047(3) Uani 0.80 1 d P D 2
O20 O 0.0896(3) 0.26257(19) 0.1011(3) 0.0428(16) Uani 1 1 d . . .
C63 C 0.0374(5) 0.2578(3) 0.1895(5) 0.056(3) Uani 1 1 d . . .
F7 F -0.0108(4) 0.2566(3) 0.2131(4) 0.065(2) Uani 0.80 1 d P D 2
F8 F 0.0735(5) 0.2786(3) 0.2156(3) 0.065(3) Uani 0.80 1 d P D 2
F9 F 0.0575(4) 0.2228(2) 0.1948(3) 0.083(2) Uani 1 1 d . D .
S6 S 0.0277(10) 0.2768(6) 0.1054(9) 0.057(7) Uiso 0.20 1 d P D 1
O21 O 0.003(3) 0.313(2) 0.102(3) 0.09(3) Uiso 0.20 1 d P D 1
O22 O -0.003(2) 0.2497(14) 0.0806(19) 0.052(15) Uiso 0.20 1 d P D 1
F10 F -0.0306(18) 0.2770(12) 0.1947(17) 0.076(11) Uiso 0.20 1 d P D 1
F11 F 0.0550(18) 0.2952(11) 0.2051(17) 0.062(11) Uiso 0.20 1 d P D 1
S7 S 0.25155(18) 0.18312(11) 0.26908(14) 0.0731(10) Uani 1 1 d . . .
O23 O 0.2305(12) 0.1465(7) 0.2543(10) 0.075(7) Uiso 0.40 1 d P E 1
O24 O 0.2965(9) 0.1933(6) 0.2352(9) 0.062(5) Uiso 0.40 1 d P E 1
O25 O 0.2694(6) 0.1824(4) 0.3241(5) 0.070(3) Uiso 0.70 1 d P E 1
C64 C 0.1934(6) 0.2146(4) 0.2680(5) 0.068(4) Uani 1 1 d . E .
F12 F 0.1766(5) 0.2188(3) 0.2166(5) 0.080(3) Uiso 0.70 1 d P E 1
F13 F 0.1471(8) 0.1999(6) 0.2884(9) 0.060(5) Uiso 0.40 1 d P E 1
F14 F 0.2038(12) 0.2463(7) 0.2828(11) 0.089(7) Uiso 0.40 1 d P E 1
O26 O 0.2436(16) 0.1791(10) 0.2110(15) 0.071(10) Uiso 0.30 1 d P E 2
O27 O 0.2513(18) 0.1580(12) 0.3093(17) 0.101(12) Uiso 0.30 1 d P E 2
O28 O 0.2984(12) 0.2163(8) 0.2699(12) 0.063(7) Uiso 0.30 1 d P E 2
F15 F 0.1466(18) 0.1885(11) 0.2653(17) 0.114(13) Uiso 0.30 1 d P E 2
F16 F 0.1815(12) 0.2421(8) 0.2387(11) 0.075(7) Uiso 0.30 1 d P E 2
F17 F 0.1867(9) 0.2328(6) 0.3213(9) 0.048(5) Uiso 0.30 1 d P E 2
O29 O 0.1975(19) 0.1506(11) 0.2686(16) 0.093(11) Uiso 0.30 1 d P E 3
O30 O 0.2668(19) 0.1724(12) 0.2164(17) 0.087(12) Uiso 0.30 1 d P E 3
F18 F 0.1612(14) 0.2194(9) 0.3026(13) 0.080(8) Uiso 0.30 1 d P E 3
F19 F 0.2289(13) 0.2496(8) 0.2673(12) 0.073(7) Uiso 0.30 1 d P E 3
S8 S 0.2223(3) 0.04407(16) 0.4154(3) 0.0236(12) Uani 0.70 1 d P F 1
O31 O 0.1642(6) 0.0534(4) 0.4043(7) 0.040(4) Uani 0.70 1 d P F 1
O32 O 0.2373(5) 0.0066(2) 0.4266(5) 0.043(3) Uani 0.70 1 d P F 1
O33 O 0.2511(4) 0.0717(2) 0.4460(4) 0.027(2) Uani 0.70 1 d P F 1
C65 C 0.2579(7) 0.0495(7) 0.3502(8) 0.055(4) Uani 0.70 1 d P F 1
F20 F 0.2373(5) 0.0292(4) 0.3110(4) 0.071(3) Uani 0.70 1 d P F 1
F21 F 0.2520(5) 0.0848(4) 0.3324(5) 0.081(3) Uani 0.70 1 d P F 1
F22 F 0.3132(4) 0.0417(4) 0.3520(4) 0.072(3) Uani 0.70 1 d P F 1
S9 S 0.2270(8) 0.0414(5) 0.4065(7) 0.029(4) Uiso 0.30 1 d P G 2
O34 O 0.1643(17) 0.0460(8) 0.3960(13) 0.022(7) Uiso 0.30 1 d P G 2
O35 O 0.2304(12) 0.0103(8) 0.4475(10) 0.034(7) Uiso 0.30 1 d P G 2
O36 O 0.2581(13) 0.0738(8) 0.4270(10) 0.034(8) Uiso 0.30 1 d P G 2
C66 C 0.246(3) 0.0284(16) 0.347(3) 0.071(15) Uiso 0.30 1 d P G 2
F23 F 0.2247(11) 0.0028(8) 0.3305(11) 0.069(7) Uiso 0.30 1 d P G 2
F24 F 0.2457(16) 0.0588(12) 0.3200(16) 0.085(9) Uiso 0.30 1 d P G 2
F25 F 0.3041(16) 0.0180(10) 0.3584(15) 0.098(12) Uiso 0.30 1 d P G 2
S10 S 0.33030(11) 0.33899(8) 0.25180(11) 0.0491(6) Uani 1 1 d . . .
O37 O 0.2816(3) 0.3155(2) 0.2628(3) 0.0511(19) Uani 1 1 d . H .
O38 O 0.3363(4) 0.3467(3) 0.1955(3) 0.052(2) Uani 0.85 1 d P H 1
O39 O 0.3370(5) 0.3695(3) 0.2863(5) 0.088(4) Uani 0.85 1 d P H 1
C67 C 0.3914(5) 0.3112(4) 0.2645(5) 0.048(3) Uani 0.85 1 d P H 1
F26 F 0.3878(3) 0.2782(2) 0.2404(3) 0.061(2) Uani 0.85 1 d P H 1
F27 F 0.3967(3) 0.3048(3) 0.3161(3) 0.072(3) Uani 0.85 1 d P H 1
F28 F 0.4400(3) 0.3263(2) 0.2481(3) 0.0551(19) Uani 0.85 1 d P H 1
O40 O 0.366(2) 0.3242(15) 0.211(2) 0.059(14) Uiso 0.15 1 d P H 2
O41 O 0.360(2) 0.3305(13) 0.3050(19) 0.046(11) Uiso 0.15 1 d P H 2
C68 C 0.3209 0.3851 0.2504 0.07(2) Uiso 0.15 1 d P H 2
F29 F 0.291(3) 0.3916(19) 0.215(3) 0.11(2) Uiso 0.15 1 d P H 2
F30 F 0.298(2) 0.3960(14) 0.300(2) 0.069(13) Uiso 0.15 1 d P H 2
F31 F 0.3736(16) 0.4020(10) 0.2547(15) 0.044(9) Uiso 0.15 1 d P H 2
N17 n 0.3789(6) 0.4010(4) 0.0859(6) 0.090(4) Uiso 1 1 d . . .
C69 C 0.4106(5) 0.3990(3) 0.1191(5) 0.056(3) Uiso 1 1 d . . .
C70 C 0.4512(8) 0.3941(5) 0.1591(7) 0.105(6) Uiso 1 1 d . . .
H70 H 0.4475 0.3694 0.1739 0.158 Uiso 1 1 calc R . .
H71 H 0.4452 0.4123 0.1869 0.158 Uiso 1 1 calc R . .
H72 H 0.4891 0.3971 0.1442 0.158 Uiso 1 1 calc R . .
N18 n 0.3928(5) 0.3978(3) 0.4131(5) 0.074(3) Uiso 1 1 d . . .
C71 C 0.4240(5) 0.3939(3) 0.3803(5) 0.057(3) Uiso 1 1 d . . .
C72 C 0.4633(6) 0.3894(4) 0.3373(6) 0.071(4) Uiso 1 1 d . . .
H73 H 0.4489 0.4022 0.3061 0.107 Uiso 1 1 calc R . .
H74 H 0.4677 0.3633 0.3293 0.107 Uiso 1 1 calc R . .
H75 H 0.5000 0.3998 0.3472 0.107 Uiso 1 1 calc R . .
N19 n 0.3997(6) 0.1284(4) 0.3897(6) 0.092(4) Uiso 1 1 d . . .
C73 C 0.4156(6) 0.1457(4) 0.3562(5) 0.063(3) Uiso 1 1 d . . .
C74 C 0.4285(9) 0.1717(6) 0.3121(8) 0.116(7) Uiso 1 1 d . . .
H76 H 0.3934 0.1830 0.2997 0.175 Uiso 1 1 calc R . .
H77 H 0.4464 0.1583 0.2831 0.175 Uiso 1 1 calc R . .
H78 H 0.4542 0.1909 0.3248 0.175 Uiso 1 1 calc R . .
N20 n 0.0210(7) 0.1112(4) 0.3697(6) 0.036(3) Uiso 0.50 1 d P I 1
C75 C 0.0099(9) 0.1409(6) 0.3492(9) 0.045(5) Uiso 0.50 1 d P I 1
C76 C -0.0049(10) 0.1750(6) 0.3295(9) 0.050(5) Uiso 0.50 1 d P I 1
H79 H -0.0363 0.1722 0.3046 0.075 Uiso 0.50 1 calc PR I 1
H80 H 0.0276 0.1858 0.3115 0.075 Uiso 0.50 1 calc PR I 1
H81 H -0.0166 0.1909 0.3586 0.075 Uiso 0.50 1 calc PR I 1
N21 n 0.0457(11) 0.1096(7) 0.2203(10) 0.079(7) Uiso 0.50 1 d P . .
C77 C 0.0846(11) 0.0983(6) 0.2373(10) 0.055(6) Uiso 0.50 1 d P . .
C78 C 0.1268(10) 0.0889(6) 0.2680(9) 0.053(5) Uiso 0.50 1 d P . .
H82 H 0.1156 0.0918 0.3049 0.080 Uiso 0.50 1 calc PR . .
H83 H 0.1594 0.1047 0.2606 0.080 Uiso 0.50 1 calc PR . .
H84 H 0.1370 0.0633 0.2613 0.080 Uiso 0.50 1 calc PR . .
N22 n 0.4065(14) 0.4944(8) 0.2494(12) 0.096(8) Uiso 0.50 1 d P . .
C79 C 0.3828(14) 0.4785(9) 0.2690(13) 0.077(8) Uiso 0.50 1 d P . .
C80 C 0.3398(17) 0.4601(11) 0.3065(16) 0.108(12) Uiso 0.50 1 d P . .
H85 H 0.3110 0.4472 0.2858 0.162 Uiso 0.50 1 calc PR . .
H86 H 0.3217 0.4789 0.3284 0.162 Uiso 0.50 1 calc PR . .
H87 H 0.3595 0.4425 0.3292 0.162 Uiso 0.50 1 calc PR . .
N23 n 0.3786(10) 0.1200(6) 0.1487(9) 0.071(6) Uiso 0.50 1 d P J 2
C81 C 0.3585(9) 0.1107(6) 0.1903(9) 0.048(5) Uiso 0.50 1 d P J 2
C82 C 0.3588(16) 0.0967(9) 0.2382(13) 0.093(10) Uiso 0.50 1 d P J 2
H88 H 0.3343 0.1114 0.2611 0.139 Uiso 0.50 1 calc PR J 2
H89 H 0.3975 0.0970 0.2520 0.139 Uiso 0.50 1 calc PR J 2
H90 H 0.3449 0.0714 0.2369 0.139 Uiso 0.50 1 calc PR J 2
O42 O 0.0307(15) 0.1704(9) 0.3022(14) 0.148(12) Uiso 0.50 1 d P K 2
O43 O 0.4476(14) 0.1846(8) 0.2093(13) 0.054(7) Uiso 0.25 1 d P L 2
O54 O 0.4774(17) 0.1271(11) 0.1255(17) 0.075(10) Uiso 0.25 1 d P M 5
O55 O 0.4664(6) 0.1207(4) 0.1628(6) 0.043(3) Uiso 0.50 1 d P n 4
O56 O 0.4629(18) 0.1028(12) 0.2194(17) 0.086(12) Uiso 0.25 1 d P O 3
O47 O 0.4139(15) 0.0749(9) 0.2506(13) 0.060(8) Uiso 0.25 1 d P P 1
S11 S 0.2323(5) 0.0361(3) 0.0995(4) 0.027(4) Uani 0.60 1 d P Q 2
O48 O 0.2701(11) 0.0670(8) 0.1004(9) 0.035(6) Uiso 0.40 1 d P Q 1
O49 O 0.2410(7) 0.0050(4) 0.0636(7) 0.041(4) Uani 0.60 1 d P Q 2
F32 F 0.3119(7) 0.0209(5) 0.1679(7) 0.066(4) Uiso 0.50 1 d P Q .
F33 F 0.280(5) 0.020(3) 0.197(4) 0.18(3) Uiso 0.20 1 d P Q .
S12 S 0.2347(9) 0.0361(4) 0.1008(8) 0.039(7) Uani 0.40 1 d P Q 1
F34 F 0.2454(12) 0.0449(11) 0.1998(12) 0.030(6) Uiso 0.20 1 d P Q .
O50 O 0.2688(7) 0.0668(4) 0.0822(7) 0.043(4) Uani 0.60 1 d P Q 2
O51 O 0.1754(13) 0.0448(8) 0.0968(9) 0.026(6) Uiso 0.40 1 d P Q 1
O52 O 0.2506(16) 0.0031(10) 0.0804(12) 0.061(11) Uiso 0.40 1 d P Q 1
O53 O 0.1725(7) 0.0461(5) 0.1125(7) 0.036(4) Uani 0.60 1 d P Q 2
F35 F 0.2462(9) 0.0605(7) 0.1945(8) 0.094(7) Uiso 0.50 1 d P Q .
F36 F 0.2387(13) 0.0281(10) 0.2058(12) 0.072(8) Uiso 0.30 1 d P Q .
F37 F 0.2277(8) 0.0010(6) 0.1894(8) 0.081(5) Uiso 0.50 1 d P Q .
F38 F 0.2192(7) -0.0143(5) 0.1692(7) 0.076(5) Uiso 0.50 1 d P . .
F39 F 0.3051(9) 0.0033(6) 0.1592(9) 0.047(5) Uiso 0.30 1 d P Q .
C83 C 0.2564(13) 0.0326(9) 0.1685(13) 0.061(7) Uiso 0.50 1 d P . .
C84 C 0.2518(10) 0.0168(7) 0.1608(9) 0.045(5) Uiso 0.50 1 d P Q .
F46 F 0.1982(11) 0.4371(7) 0.3062(10) 0.108(8) Uiso 0.50 1 d P A 1
C88 C 0.1704(10) 0.4418(6) 0.2623(10) 0.049(5) Uiso 0.50 1 d P A 1

loop_
_atom_site_aniso_label
_atom_site_aniso_U_11
_atom_site_aniso_U_22
_atom_site_aniso_U_33
_atom_site_aniso_U_23
_atom_site_aniso_U_13
_atom_site_aniso_U_12
Lu1 0.01673(14) 0.01517(13) 0.02587(16) -0.00069(11) 0.00290(12) -0.00047(11)
Pt1 0.01924(14) 0.01653(12) 0.03132(16) -0.00199(11) 0.00158(12) 0.00021(10)
Pt2 0.02293(14) 0.01738(12) 0.02874(16) 0.00290(11) -0.00077(11) -0.00037(11)
N1 0.020(3) 0.024(3) 0.030(4) -0.001(3) 0.002(3) -0.002(2)
C1 0.015(4) 0.029(4) 0.037(5) 0.000(3) -0.007(3) -0.005(3)
C2 0.016(4) 0.034(4) 0.039(5) -0.002(4) 0.003(3) -0.001(3)
N2 0.019(3) 0.020(3) 0.033(4) 0.003(3) 0.001(3) 0.002(2)
C3 0.025(4) 0.026(4) 0.043(5) 0.003(4) -0.005(4) 0.006(3)
C4 0.021(4) 0.025(4) 0.053(6) 0.002(4) -0.002(4) 0.005(3)
N3 0.019(3) 0.024(3) 0.032(4) 0.002(3) 0.007(3) 0.000(2)
C5 0.029(4) 0.024(4) 0.041(5) 0.000(3) 0.010(4) 0.011(3)
C6 0.027(4) 0.029(4) 0.048(5) 0.001(4) 0.007(4) 0.003(3)
N4 0.022(3) 0.025(3) 0.031(4) -0.001(3) 0.003(3) -0.002(3)
C7 0.028(4) 0.026(4) 0.046(5) 0.003(4) 0.014(4) 0.001(3)
C8 0.019(4) 0.030(4) 0.051(5) 0.006(4) 0.009(4) -0.003(3)
C9 0.021(4) 0.017(3) 0.050(5) 0.001(3) -0.003(3) -0.004(3)
C10 0.024(4) 0.016(3) 0.022(4) -0.002(3) 0.007(3) -0.001(3)
O1 0.022(3) 0.019(2) 0.029(3) -0.002(2) 0.003(2) -0.002(2)
N5 0.023(3) 0.018(3) 0.034(4) 0.000(3) -0.001(3) -0.001(2)
C11 0.030(4) 0.022(3) 0.032(4) -0.005(3) 0.004(3) 0.004(3)
C12 0.026(4) 0.020(3) 0.036(5) -0.004(3) 0.000(3) 0.004(3)
C13 0.024(4) 0.021(3) 0.034(4) 0.001(3) 0.005(3) 0.004(3)
N6 0.023(3) 0.020(3) 0.035(4) -0.003(3) 0.000(3) -0.001(2)
C14 0.031(4) 0.023(4) 0.044(5) -0.003(4) 0.000(4) -0.005(3)
C15 0.033(5) 0.021(4) 0.053(6) -0.008(4) -0.003(4) -0.009(3)
C16 0.040(5) 0.017(3) 0.043(5) -0.004(3) -0.001(4) 0.001(3)
C17 0.032(4) 0.019(3) 0.030(4) -0.002(3) -0.009(3) 0.002(3)
C18 0.019(4) 0.020(3) 0.030(4) 0.001(3) -0.003(3) -0.006(3)
O2 0.019(3) 0.023(2) 0.025(3) -0.003(2) -0.003(2) 0.000(2)
N7 0.027(3) 0.020(3) 0.022(3) -0.002(2) -0.006(3) 0.000(3)
C19 0.032(4) 0.021(3) 0.031(4) -0.003(3) -0.001(3) 0.000(3)
C20 0.028(4) 0.022(3) 0.029(4) -0.008(3) 0.001(3) -0.003(3)
C21 0.023(4) 0.015(3) 0.038(5) -0.003(3) 0.001(3) 0.001(3)
N8 0.021(3) 0.020(3) 0.038(4) -0.004(3) 0.000(3) 0.002(2)
C22 0.023(4) 0.023(4) 0.042(5) 0.001(3) 0.002(3) -0.002(3)
C23 0.015(4) 0.027(4) 0.056(6) -0.004(4) -0.002(4) -0.001(3)
C24 0.023(4) 0.025(4) 0.035(5) -0.005(3) 0.001(3) 0.003(3)
C25 0.030(4) 0.018(3) 0.042(5) -0.003(3) 0.004(4) 0.002(3)
C26 0.022(4) 0.021(3) 0.021(4) -0.006(3) -0.001(3) 0.000(3)
O3 0.022(3) 0.019(2) 0.026(3) 0.001(2) 0.001(2) -0.002(2)
N9 0.033(4) 0.017(3) 0.032(4) 0.003(3) 0.005(3) -0.001(3)
C27 0.036(5) 0.028(4) 0.022(4) 0.000(3) 0.004(3) -0.007(3)
C28 0.030(4) 0.025(4) 0.031(4) 0.004(3) 0.004(3) -0.004(3)
C29 0.022(4) 0.020(3) 0.037(5) 0.005(3) 0.000(3) -0.002(3)
N10 0.021(3) 0.018(3) 0.038(4) 0.000(3) 0.003(3) -0.001(2)
C30 0.022(4) 0.025(4) 0.045(5) 0.004(4) -0.001(4) 0.004(3)
C31 0.040(5) 0.028(4) 0.053(6) -0.006(4) 0.000(4) 0.008(4)
C32 0.040(5) 0.021(4) 0.047(6) -0.003(4) 0.003(4) 0.003(3)
C33 0.025(4) 0.026(4) 0.032(4) 0.006(3) 0.018(3) 0.003(3)
C34 0.029(4) 0.016(3) 0.025(4) 0.000(3) 0.004(3) 0.007(3)
O4 0.023(3) 0.019(2) 0.028(3) -0.003(2) 0.007(2) -0.004(2)
N11 0.029(4) 0.022(3) 0.030(4) 0.000(3) 0.008(3) -0.003(3)
C35 0.036(5) 0.023(4) 0.028(4) -0.003(3) 0.006(3) -0.004(3)
C36 0.031(4) 0.021(3) 0.026(4) 0.001(3) 0.002(3) -0.002(3)
C37 0.028(4) 0.022(3) 0.029(4) -0.002(3) 0.001(3) 0.004(3)
N12 0.022(3) 0.022(3) 0.040(4) 0.002(3) 0.004(3) -0.001(3)
C38 0.033(4) 0.016(3) 0.042(5) -0.001(3) 0.001(4) 0.000(3)
C39 0.036(5) 0.016(3) 0.049(5) -0.003(3) -0.003(4) 0.003(3)
C40 0.025(4) 0.025(4) 0.047(5) -0.003(4) 0.009(4) 0.002(3)
N13 0.023(3) 0.019(3) 0.029(4) 0.000(3) 0.004(3) 0.000(2)
C41 0.032(4) 0.028(4) 0.032(5) 0.001(3) -0.001(3) 0.001(3)
C42 0.040(5) 0.034(4) 0.027(4) -0.005(3) -0.008(4) 0.001(4)
C43 0.048(6) 0.030(4) 0.043(6) -0.011(4) 0.009(4) 0.007(4)
C44 0.031(5) 0.024(4) 0.044(5) -0.005(4) 0.002(4) 0.006(3)
C45 0.026(4) 0.020(3) 0.027(4) 0.000(3) 0.003(3) 0.001(3)
C46 0.024(4) 0.019(3) 0.032(4) 0.005(3) 0.001(3) 0.002(3)
C47 0.029(4) 0.024(4) 0.033(5) 0.000(3) -0.003(3) 0.005(3)
C48 0.026(4) 0.027(4) 0.045(5) 0.004(4) -0.006(4) 0.004(3)
C49 0.030(4) 0.036(4) 0.032(5) 0.002(4) -0.008(4) -0.002(3)
C50 0.030(4) 0.022(3) 0.036(5) 0.002(3) 0.003(3) 0.003(3)
N14 0.024(3) 0.018(3) 0.036(4) -0.001(3) 0.000(3) 0.005(2)
N15 0.031(4) 0.021(3) 0.031(4) 0.006(3) -0.002(3) 0.002(3)
C51 0.032(4) 0.024(3) 0.025(4) 0.003(3) -0.001(3) -0.004(3)
C52 0.032(5) 0.026(4) 0.050(6) 0.008(4) 0.004(4) -0.006(3)
C53 0.026(4) 0.022(4) 0.068(7) 0.015(4) -0.002(4) -0.005(3)
C54 0.030(5) 0.028(4) 0.049(6) 0.011(4) -0.007(4) -0.005(3)
C55 0.035(4) 0.019(3) 0.030(4) 0.005(3) -0.005(4) -0.003(3)
C56 0.034(5) 0.023(4) 0.031(4) 0.005(3) -0.007(4) -0.002(3)
C57 0.044(6) 0.029(4) 0.048(6) -0.003(4) -0.015(5) -0.004(4)
C58 0.049(6) 0.044(5) 0.053(7) -0.016(5) -0.011(5) -0.003(5)
C59 0.053(7) 0.056(6) 0.034(5) -0.010(5) -0.009(5) 0.013(5)
C60 0.037(5) 0.042(5) 0.029(5) 0.002(4) -0.002(4) -0.001(4)
N16 0.032(4) 0.024(3) 0.028(4) 0.001(3) -0.003(3) 0.003(3)
O5 0.017(2) 0.023(2) 0.019(2) -0.004(2) 0.0066(19) -0.004(2)
S1 0.0242(10) 0.0433(12) 0.0380(12) 0.0163(10) -0.0015(9) 0.0009(9)
O6 0.033(4) 0.068(5) 0.092(6) 0.055(5) 0.000(4) -0.004(4)
O7 0.051(4) 0.047(4) 0.061(5) -0.012(4) -0.019(4) 0.011(3)
O8 0.024(3) 0.089(6) 0.050(4) 0.027(4) -0.004(3) 0.002(4)
C61 0.020(4) 0.079(8) 0.058(7) -0.015(6) -0.002(4) 0.006(5)
F1 0.045(4) 0.118(6) 0.058(4) -0.038(4) 0.000(3) -0.010(4)
F2 0.068(5) 0.158(9) 0.136(9) -0.088(8) 0.019(6) 0.026(6)
F3 0.052(4) 0.144(7) 0.047(4) 0.034(4) -0.003(3) -0.029(5)
S5 0.0215(13) 0.0181(12) 0.0306(16) -0.0035(13) 0.0048(12) 0.0007(10)
O18 0.014(4) 0.025(4) 0.049(6) -0.005(4) -0.001(4) -0.001(3)
O19 0.054(6) 0.017(4) 0.069(8) -0.008(4) 0.008(6) 0.003(4)
O20 0.029(3) 0.053(4) 0.046(4) -0.019(3) 0.009(3) -0.006(3)
C63 0.052(7) 0.071(8) 0.046(6) -0.022(6) 0.018(5) -0.019(6)
F7 0.065(6) 0.067(5) 0.062(6) 0.004(5) 0.036(5) -0.011(5)
F8 0.093(7) 0.059(5) 0.043(5) -0.007(4) 0.006(5) -0.028(5)
F9 0.111(7) 0.069(5) 0.070(5) 0.008(4) -0.007(5) -0.006(5)
S7 0.088(3) 0.079(2) 0.0515(18) -0.0097(17) 0.0150(18) 0.012(2)
C64 0.076(9) 0.077(9) 0.050(7) 0.010(7) 0.009(7) -0.003(7)
S8 0.027(2) 0.0135(18) 0.030(3) -0.0072(17) 0.0060(19) 0.0022(12)
O31 0.022(5) 0.020(6) 0.076(10) -0.014(6) 0.002(5) -0.006(5)
O32 0.058(7) 0.011(4) 0.060(8) -0.001(5) -0.002(6) 0.006(4)
O33 0.035(5) 0.020(4) 0.026(5) 0.001(4) 0.000(4) 0.000(3)
C65 0.030(8) 0.084(14) 0.052(11) -0.006(10) -0.005(7) 0.012(9)
F20 0.072(7) 0.111(10) 0.029(5) -0.021(6) -0.011(5) 0.015(7)
F21 0.079(8) 0.102(9) 0.060(7) 0.044(7) 0.016(6) -0.011(7)
F22 0.033(5) 0.132(11) 0.051(6) 0.000(7) 0.019(4) 0.022(6)
S10 0.0296(12) 0.0720(17) 0.0457(15) -0.0093(13) -0.0004(10) -0.0152(12)
O37 0.043(4) 0.086(5) 0.025(3) -0.002(3) 0.002(3) -0.023(4)
O38 0.039(5) 0.066(6) 0.049(5) 0.015(4) -0.003(4) -0.020(4)
O39 0.055(6) 0.097(9) 0.111(10) -0.054(8) -0.014(6) -0.006(6)
C67 0.043(7) 0.059(7) 0.041(7) 0.003(6) -0.011(5) -0.020(6)
F26 0.055(5) 0.061(5) 0.066(5) 0.001(4) -0.017(4) -0.006(4)
F27 0.054(5) 0.121(7) 0.040(4) 0.019(5) -0.015(4) -0.031(5)
F28 0.031(4) 0.075(5) 0.059(5) 0.013(4) 0.000(3) -0.014(3)
S11 0.019(4) 0.027(6) 0.034(6) 0.013(4) -0.001(3) 0.001(3)
O49 0.040(8) 0.028(6) 0.053(10) -0.027(7) 0.003(8) -0.008(5)
S12 0.056(12) 0.012(7) 0.048(11) -0.018(6) 0.005(8) 0.002(6)
O50 0.057(9) 0.021(5) 0.051(10) 0.002(7) 0.035(8) 0.006(5)
O53 0.021(6) 0.041(7) 0.045(11) -0.003(8) -0.002(8) 0.004(4)

loop_
_atom_type_symbol
_atom_type_description
_atom_type_scat_dispersion_real
_atom_type_scat_dispersion_imag
_atom_type_scat_source
C C 0.0033 0.0016 'International Tables Vol C Tables 4.2.6.8 and 6.1.1.4'
H H 0.0000 0.0000 'International Tables Vol C Tables 4.2.6.8 and 6.1.1.4'
N N 0.0061 0.0033 'International Tables Vol C Tables 4.2.6.8 and 6.1.1.4'
O O 0.0106 0.0060 'International Tables Vol C Tables 4.2.6.8 and 6.1.1.4'
F F 0.0171 0.0103 'International Tables Vol C Tables 4.2.6.8 and 6.1.1.4'
S S 0.1246 0.1234 'International Tables Vol C Tables 4.2.6.8 and 6.1.1.4'
Lu Lu -0.4720 5.8584 'International Tables Vol C Tables 4.2.6.8 and 6.1.1.4'
Pt Pt -1.7033 8.3905 'International Tables Vol C Tables 4.2.6.8 and 6.1.1.4'

loop_
_geom_angle_atom_site_label_1
_geom_angle_atom_site_label_2
_geom_angle_atom_site_label_3
_geom_angle
O2 Lu1 O4 141.50(18)
O2 Lu1 O1 83.85(18)
O4 Lu1 O1 83.45(18)
O2 Lu1 O3 85.60(18)
O4 Lu1 O3 83.69(18)
O1 Lu1 O3 143.92(18)
O2 Lu1 O5 70.52(17)
O4 Lu1 O5 70.99(17)
O1 Lu1 O5 71.98(17)
O3 Lu1 O5 71.97(18)
O2 Lu1 N2 68.27(19)
O4 Lu1 N2 141.42(19)
O1 Lu1 N2 132.19(18)
O3 Lu1 N2 73.70(19)
O5 Lu1 N2 127.43(18)
O2 Lu1 N4 140.76(19)
O4 Lu1 N4 67.94(19)
O1 Lu1 N4 73.59(19)
O3 Lu1 N4 130.72(19)
O5 Lu1 N4 128.42(19)
N2 Lu1 N4 104.1(2)
O2 Lu1 N3 133.0(2)
O4 Lu1 N3 74.5(2)
O1 Lu1 N3 140.14(19)
O3 Lu1 N3 66.46(19)
O5 Lu1 N3 127.90(18)
N2 Lu1 N3 68.0(2)
N4 Lu1 N3 67.5(2)
O2 Lu1 N1 74.09(19)
O4 Lu1 N1 131.90(19)
O1 Lu1 N1 67.07(19)
O3 Lu1 N1 141.3(2)
O5 Lu1 N1 127.74(18)
N2 Lu1 N1 68.3(2)
N4 Lu1 N1 67.7(2)
N3 Lu1 N1 104.37(19)
N13 Pt1 N14 80.5(3)
N13 Pt1 N6 174.7(3)
N14 Pt1 N6 97.7(3)
N13 Pt1 N8 97.3(3)
N14 Pt1 N8 177.0(3)
N6 Pt1 N8 84.3(3)
N16 Pt2 N15 80.4(3)
N16 Pt2 N10 175.9(3)
N15 Pt2 N10 97.1(3)
N16 Pt2 N12 97.1(3)
N15 Pt2 N12 175.8(3)
N10 Pt2 N12 85.2(3)
C8 N1 C9 109.1(6)
C8 N1 C1 109.0(6)
C9 N1 C1 109.4(6)
C8 N1 Lu1 111.9(5)
C9 N1 Lu1 106.1(4)
C1 N1 Lu1 111.1(4)
N1 C1 C2 110.7(6)
N1 C1 H1 109.5
C2 C1 H1 109.5
N1 C1 H2 109.5
C2 C1 H2 109.5
H1 C1 H2 108.1
C1 C2 N2 113.0(6)
C1 C2 H3 109.0
N2 C2 H3 109.0
C1 C2 H4 109.0
N2 C2 H4 109.0
H3 C2 H4 107.8
C17 N2 C3 108.7(6)
C17 N2 C2 108.8(6)
C3 N2 C2 107.9(6)
C17 N2 Lu1 105.4(4)
C3 N2 Lu1 113.3(5)
C2 N2 Lu1 112.6(5)
N2 C3 C4 109.9(7)
N2 C3 H5 109.7
C4 C3 H5 109.7
N2 C3 H6 109.7
C4 C3 H6 109.7
H5 C3 H6 108.2
N3 C4 C3 112.9(7)
N3 C4 H7 109.0
C3 C4 H7 109.0
N3 C4 H8 109.0
C3 C4 H8 109.0
H7 C4 H8 107.8
C25 N3 C5 109.3(6)
C25 N3 C4 109.3(6)
C5 N3 C4 108.7(6)
C25 N3 Lu1 106.6(4)
C5 N3 Lu1 111.8(5)
C4 N3 Lu1 111.1(4)
N3 C5 C6 111.8(7)
N3 C5 H9 109.3
C6 C5 H9 109.3
N3 C5 H10 109.3
C6 C5 H10 109.3
H9 C5 H10 107.9
N4 C6 C5 111.6(7)
N4 C6 H11 109.3
C5 C6 H11 109.3
N4 C6 H12 109.3
C5 C6 H12 109.3
H11 C6 H12 108.0
C33 N4 C7 109.0(6)
C33 N4 C6 110.4(6)
C7 N4 C6 107.6(6)
C33 N4 Lu1 105.2(4)
C7 N4 Lu1 111.8(5)
C6 N4 Lu1 112.8(5)
N4 C7 C8 111.6(7)
N4 C7 H13 109.3
C8 C7 H13 109.3
N4 C7 H14 109.3
C8 C7 H14 109.3
H13 C7 H14 108.0
N1 C8 C7 113.2(7)
N1 C8 H15 108.9
C7 C8 H15 108.9
N1 C8 H16 108.9
C7 C8 H16 108.9
H15 C8 H16 107.8
N1 C9 C10 111.6(6)
N1 C9 H17 109.3
C10 C9 H17 109.3
N1 C9 H18 109.3
C10 C9 H18 109.3
H17 C9 H18 108.0
O1 C10 N5 121.9(7)
O1 C10 C9 120.2(7)
N5 C10 C9 117.8(6)
C10 O1 Lu1 124.3(5)
C10 N5 C11 122.3(6)
C10 N5 H19 118.9
C11 N5 H19 118.9
N5 C11 C12 110.6(7)
N5 C11 H20 109.5
C12 C11 H20 109.5
N5 C11 H21 109.5
C12 C11 H21 109.5
H20 C11 H21 108.1
C16 C12 C13 118.4(8)
C16 C12 C11 123.0(7)
C13 C12 C11 118.5(7)
N6 C13 C12 122.1(7)
N6 C13 H22 119.0
C12 C13 H22 119.0
C13 N6 C14 120.0(7)
C13 N6 Pt1 121.0(5)
C14 N6 Pt1 118.1(6)
N6 C14 C15 120.9(8)
N6 C14 H23 119.6
C15 C14 H23 119.6
C14 C15 C16 119.0(8)
C14 C15 H24 120.5
C16 C15 H24 120.5
C12 C16 C15 119.6(7)
C12 C16 H25 120.2
C15 C16 H25 120.2
N2 C17 C18 111.0(6)
N2 C17 H26 109.4
C18 C17 H26 109.4
N2 C17 H27 109.4
C18 C17 H27 109.4
H26 C17 H27 108.0
O2 C18 N7 123.1(7)
O2 C18 C17 119.9(7)
N7 C18 C17 116.8(7)
C18 O2 Lu1 122.8(5)
C18 N7 C19 122.8(7)
C18 N7 H28 118.6
C19 N7 H28 118.6
N7 C19 C20 116.4(7)
N7 C19 H29 108.2
C20 C19 H29 108.2
N7 C19 H30 108.2
C20 C19 H30 108.2
H29 C19 H30 107.3
C24 C20 C21 119.1(7)
C24 C20 C19 125.0(8)
C21 C20 C19 115.9(7)
N8 C21 C20 122.6(7)
N8 C21 H31 118.7
C20 C21 H31 118.7
C21 N8 C22 119.5(7)
C21 N8 Pt1 118.6(5)
C22 N8 Pt1 121.7(5)
N8 C22 C23 120.4(7)
N8 C22 H32 119.8
C23 C22 H32 119.8
C22 C23 C24 119.3(7)
C22 C23 H33 120.3
C24 C23 H33 120.3
C20 C24 C23 119.1(8)
C20 C24 H34 120.5
C23 C24 H34 120.5
N3 C25 C26 112.0(6)
N3 C25 H35 109.2
C26 C25 H35 109.2
N3 C25 H36 109.2
C26 C25 H36 109.2
H35 C25 H36 107.9
O3 C26 N9 123.2(7)
O3 C26 C25 119.4(7)
N9 C26 C25 117.3(6)
C26 O3 Lu1 124.8(5)
C26 N9 C27 123.3(7)
C26 N9 H37 118.4
C27 N9 H37 118.4
N9 C27 C28 112.2(7)
N9 C27 H38 109.2
C28 C27 H38 109.2
N9 C27 H39 109.2
C28 C27 H39 109.2
H38 C27 H39 107.9
C32 C28 C29 118.9(8)
C32 C28 C27 122.1(8)
C29 C28 C27 119.0(7)
N10 C29 C28 121.8(7)
N10 C29 H40 119.1
C28 C29 H40 119.1
C29 N10 C30 118.8(7)
C29 N10 Pt2 121.4(5)
C30 N10 Pt2 119.4(6)
N10 C30 C31 121.5(8)
N10 C30 H41 119.3
C31 C30 H41 119.3
C30 C31 C32 119.8(8)
C30 C31 H42 120.1
C32 C31 H42 120.1
C28 C32 C31 119.2(8)
C28 C32 H43 120.4
C31 C32 H43 120.4
N4 C33 C34 111.7(6)
N4 C33 H44 109.3
C34 C33 H44 109.3
N4 C33 H45 109.3
C34 C33 H45 109.3
H44 C33 H45 107.9
O4 C34 N11 121.9(7)
O4 C34 C33 120.2(7)
N11 C34 C33 117.8(7)
C34 O4 Lu1 123.2(5)
C34 N11 C35 122.3(7)
C34 N11 H46 118.8
C35 N11 H46 118.8
N11 C35 C36 115.4(7)
N11 C35 H47 108.4
C36 C35 H47 108.4
N11 C35 H48 108.4
C36 C35 H48 108.4
H47 C35 H48 107.5
C40 C36 C37 118.6(7)
C40 C36 C35 123.9(7)
C37 C36 C35 117.5(7)
N12 C37 C36 123.2(7)
N12 C37 H49 118.4
C36 C37 H49 118.4
C37 N12 C38 118.7(7)
C37 N12 Pt2 117.8(5)
C38 N12 Pt2 123.5(5)
C39 C38 N12 121.6(7)
C39 C38 H50 119.2
N12 C38 H50 119.2
C38 C39 C40 119.2(8)
C38 C39 H51 120.4
C40 C39 H51 120.4
C36 C40 C39 118.6(8)
C36 C40 H52 120.7
C39 C40 H52 120.7
C45 N13 C41 119.6(7)
C45 N13 Pt1 114.8(5)
C41 N13 Pt1 125.4(5)
N13 C41 C42 121.0(8)
N13 C41 H53 119.5
C42 C41 H53 119.5
C43 C42 C41 119.2(8)
C43 C42 H54 120.4
C41 C42 H54 120.4
C42 C43 C44 120.1(8)
C42 C43 H55 119.9
C44 C43 H55 119.9
C43 C44 C45 118.5(8)
C43 C44 H56 120.8
C45 C44 H56 120.8
N13 C45 C44 121.5(8)
N13 C45 C46 115.2(7)
C44 C45 C46 123.3(7)
N14 C46 C47 122.0(8)
N14 C46 C45 113.8(7)
C47 C46 C45 124.2(7)
C48 C47 C46 118.6(8)
C48 C47 H57 120.7
C46 C47 H57 120.7
C49 C48 C47 119.6(8)
C49 C48 H58 120.2
C47 C48 H58 120.2
C50 C49 C48 119.7(8)
C50 C49 H59 120.1
C48 C49 H59 120.1
N14 C50 C49 121.1(8)
N14 C50 H60 119.5
C49 C50 H60 119.5
C46 N14 C50 119.0(7)
C46 N14 Pt1 115.5(5)
C50 N14 Pt1 125.5(5)
C51 N15 C55 118.7(7)
C51 N15 Pt2 125.2(5)
C55 N15 Pt2 115.8(6)
N15 C51 C52 121.4(8)
N15 C51 H61 119.3
C52 C51 H61 119.3
C51 C52 C53 119.1(9)
C51 C52 H62 120.4
C53 C52 H62 120.4
C54 C53 C52 119.2(8)
C54 C53 H63 120.4
C52 C53 H63 120.4
C53 C54 C55 119.2(9)
C53 C54 H64 120.4
C55 C54 H64 120.4
N15 C55 C54 122.2(8)
N15 C55 C56 113.9(7)
C54 C55 C56 123.9(8)
N16 C56 C57 120.8(8)
N16 C56 C55 114.9(7)
C57 C56 C55 124.4(8)
C58 C57 C56 119.6(9)
C58 C57 H65 120.2
C56 C57 H65 120.2
C59 C58 C57 119.8(9)
C59 C58 H66 120.1
C57 C58 H66 120.1
C58 C59 C60 119.1(10)
C58 C59 H67 120.5
C60 C59 H67 120.5
N16 C60 C59 122.4(9)
N16 C60 H68 118.8
C59 C60 H68 118.8
C60 N16 C56 118.3(7)
C60 N16 Pt2 126.9(6)
C56 N16 Pt2 114.6(6)
O6 S1 O7 113.1(5)
O6 S1 O8 115.2(4)
O7 S1 O8 115.6(5)
O6 S1 C61 105.4(6)
O7 S1 C61 102.8(5)
O8 S1 C61 102.7(5)
F2 C61 F1 109.3(10)
F2 C61 F3 106.2(10)
F1 C61 F3 108.3(10)
F2 C61 S1 111.5(9)
F1 C61 S1 110.5(7)
F3 C61 S1 110.8(8)
O11 S2 O10 109.0(12)
O11 S2 O9 108.4(11)
O10 S2 O9 123.5(12)
O11 S2 C88 107.2(12)
O10 S2 C88 102.3(12)
O9 S2 C88 105.3(11)
O12 S3 O13 107.9(17)
O12 S3 O14 106.6(15)
O13 S3 O14 94.5(16)
O12 S3 C85 125.3(12)
O13 S3 C85 110.5(13)
O14 S3 C85 107.5(11)
F42 C85 F41 108.5(13)
F42 C85 F40 107.7(16)
F41 C85 F40 109.6(14)
F42 C85 S3 114.8(12)
F41 C85 S3 109.4(9)
F40 C85 S3 106.7(13)
O20 S5 O19 113.2(6)
O20 S5 O18 115.2(5)
O19 S5 O18 116.6(6)
O20 S5 C63 102.9(5)
O19 S5 C63 103.8(7)
O18 S5 C63 102.6(6)
S5 O20 S6 17.6(8)
F7 C63 F8 110.9(10)
F7 C63 F9 103.4(10)
F8 C63 F9 105.2(11)
F7 C63 F11 98.7(18)
F8 C63 F11 32.3(15)
F9 C63 F11 137.4(19)
F7 C63 F10 33.8(14)
F8 C63 F10 108.9(16)
F9 C63 F10 133.0(17)
F11 C63 F10 82(2)
F7 C63 S5 114.0(10)
F8 C63 S5 113.3(8)
F9 C63 S5 109.2(7)
F11 C63 S5 93.9(18)
F10 C63 S5 85.9(16)
F7 C63 S6 111.1(11)
F8 C63 S6 111.4(10)
F9 C63 S6 114.6(9)
F11 C63 S6 89.9(18)
F10 C63 S6 81.7(17)
S5 C63 S6 5.4(7)
O22 S6 O21 114(4)
O22 S6 O20 103(3)
O21 S6 O20 133(4)
O22 S6 C63 105(2)
O21 S6 C63 112(3)
O20 S6 C63 82.4(10)
O27 S7 O24 129(2)
O27 S7 O30 121(2)
O24 S7 O30 47.1(17)
O27 S7 O25 43.7(17)
O24 S7 O25 111.7(11)
O30 S7 O25 144.3(19)
O27 S7 O23 65(2)
O24 S7 O23 109.7(15)
O30 S7 O23 67(2)
O25 S7 O23 109.0(12)
O27 S7 O26 132(2)
O24 S7 O26 61.4(17)
O30 S7 O26 24(2)
O25 S7 O26 168.4(16)
O23 S7 O26 67.4(17)
O27 S7 O28 119(2)
O24 S7 O28 46.2(13)
O30 S7 O28 92(2)
O25 S7 O28 78.8(12)
O23 S7 O28 154.1(15)
O26 S7 O28 99.8(17)
O27 S7 O29 63(2)
O24 S7 O29 136.4(17)
O30 S7 O29 90(2)
O25 S7 O29 101.9(14)
O23 S7 O29 30.0(14)
O26 S7 O29 80.4(19)
O28 S7 O29 175.4(18)
O27 S7 C64 115.8(18)
O24 S7 C64 113.5(10)
O30 S7 C64 110.7(18)
O25 S7 C64 104.3(7)
O23 S7 C64 108.5(12)
O26 S7 C64 87.2(16)
O28 S7 C64 92.7(11)
O29 S7 C64 82.7(15)
F18 C64 F14 76(2)
F18 C64 F16 100(2)
F14 C64 F16 59.4(17)
F18 C64 F13 39.9(16)
F14 C64 F13 115(2)
F16 C64 F13 111.2(19)
F18 C64 F12 120(2)
F14 C64 F12 104.0(17)
F16 C64 F12 45.3(13)
F13 C64 F12 100.1(15)
F18 C64 F15 69(2)
F14 C64 F15 140(3)
F16 C64 F15 108(2)
F13 C64 F15 29.4(16)
F12 C64 F15 78.8(19)
F18 C64 F17 36.8(18)
F14 C64 F17 49.0(15)
F16 C64 F17 99.0(18)
F13 C64 F17 75.0(15)
F12 C64 F17 140.5(15)
F15 C64 F17 104(2)
F18 C64 F19 104(2)
F14 C64 F19 27.9(15)
F16 C64 F19 57.4(17)
F13 C64 F19 143(2)
F12 C64 F19 93.3(14)
F15 C64 F19 164(2)
F17 C64 F19 72.8(16)
F18 C64 S7 125.5(18)
F14 C64 S7 116.2(16)
F16 C64 S7 132.8(16)
F13 C64 S7 111.7(13)
F12 C64 S7 107.9(10)
F15 C64 S7 99.5(18)
F17 C64 S7 110.3(12)
F19 C64 S7 96.5(14)
O32 S8 O33 116.1(8)
O32 S8 O31 119.7(9)
O33 S8 O31 113.0(8)
O32 S8 C65 99.5(10)
O33 S8 C65 100.9(9)
O31 S8 C65 103.4(10)
F20 C65 F22 105.3(15)
F20 C65 F21 103.7(17)
F22 C65 F21 108.1(18)
F20 C65 S8 115.9(16)
F22 C65 S8 112.8(13)
F21 C65 S8 110.3(12)
O36 S9 O34 117(2)
O36 S9 O35 108.8(19)
O34 S9 O35 105(2)
O36 S9 C66 114(3)
O34 S9 C66 98(3)
O35 S9 C66 113(2)
F23 C66 F24 120(6)
F23 C66 F25 107(5)
F24 C66 F25 110(5)
F23 C66 S9 116(5)
F24 C66 S9 104(5)
F25 C66 S9 99(4)
O39 S10 O40 132(2)
O39 S10 O37 115.4(6)
O40 S10 O37 112(2)
O39 S10 O38 116.0(7)
O40 S10 O38 47(2)
O37 S10 O38 112.0(4)
O39 S10 O41 64.5(18)
O40 S10 O41 106(3)
O37 S10 O41 94.1(18)
O38 S10 O41 147.6(18)
O39 S10 C68 41.7(6)
O40 S10 C68 116(2)
O37 S10 C68 118.8(4)
O38 S10 C68 78.6(4)
O41 S10 C68 105.9(17)
O39 S10 C67 103.9(6)
O40 S10 C67 56(2)
O37 S10 C67 105.6(5)
O38 S10 C67 101.8(6)
O41 S10 C67 50.9(18)
C68 S10 C67 132.0(4)
F27 C67 F28 107.2(9)
F27 C67 F26 107.3(11)
F28 C67 F26 106.2(11)
F27 C67 S10 110.4(10)
F28 C67 S10 113.7(9)
F26 C67 S10 111.7(8)
F29 C68 F31 121(4)
F29 C68 F30 113(4)
F31 C68 F30 98(3)
F29 C68 S10 107(3)
F31 C68 S10 108.6(15)
F30 C68 S10 108(2)
N17 C69 C70 175.8(16)
C69 C70 H70 109.5
C69 C70 H71 109.5
H70 C70 H71 109.5
C69 C70 H72 109.5
H70 C70 H72 109.5
H71 C70 H72 109.5
N18 C71 C72 178.6(16)
C71 C72 H73 109.5
C71 C72 H74 109.5
H73 C72 H74 109.5
C71 C72 H75 109.5
H73 C72 H75 109.5
H74 C72 H75 109.5
N19 C73 C74 171.5(17)
C73 C74 H76 109.5
C73 C74 H77 109.5
H76 C74 H77 109.5
C73 C74 H78 109.5
H76 C74 H78 109.5
H77 C74 H78 109.5
N20 C75 C76 176(2)
N21 C77 C78 166(3)
C77 C78 H82 109.5
C77 C78 H83 109.5
H82 C78 H83 109.5
C77 C78 H84 109.5
H82 C78 H84 109.5
H83 C78 H84 109.5
N22 C79 C80 168(4)
C79 C80 H85 109.5
C79 C80 H86 109.5
H85 C80 H86 109.5
C79 C80 H87 109.5
H85 C80 H87 109.5
H86 C80 H87 109.5
N23 C81 C82 156(3)
C81 C82 H88 109.5
C81 C82 H89 109.5
H88 C82 H89 109.5
C81 C82 H90 109.5
H88 C82 H90 109.5
H89 C82 H90 109.5
O49 S11 O50 108.5(11)
O49 S11 O53 117.2(12)
O50 S11 O53 115.7(11)
O49 S11 C84 101.6(13)
O50 S11 C84 114.2(13)
O53 S11 C84 98.6(12)
O49 S11 C83 119.5(15)
O50 S11 C83 98.8(13)
O53 S11 C83 95.7(13)
C84 S11 C83 19.6(10)
F39 F32 F33 91(6)
F39 F32 C83 94(3)
F33 F32 C83 48(5)
F39 F32 C84 69(3)
F33 F32 C84 52(5)
C83 F32 C84 25.2(13)
C83 F33 F32 83(8)
C83 F33 F36 60(6)
F32 F33 F36 143(10)
C83 F33 C84 32(3)
F32 F33 C84 81(7)
F36 F33 C84 69(7)
C83 F33 F34 48(5)
F32 F33 F34 119(9)
F36 F33 F34 32(4)
C84 F33 F34 73(6)
C83 F33 F39 86(7)
F32 F33 F39 33(3)
F36 F33 F39 136(9)
C84 F33 F39 67(6)
F34 F33 F39 134(8)
C83 F33 F37 69(6)
F32 F33 F37 122(8)
F36 F33 F37 50(5)
C84 F33 F37 48(4)
F34 F33 F37 77(6)
F39 F33 F37 94(6)
C83 F33 F35 47(5)
F32 F33 F35 106(7)
F36 F33 F35 46(4)
C84 F33 F35 77(6)
F34 F33 F35 15(3)
F39 F33 F35 127(7)
F37 F33 F35 90(6)
O52 S12 O48 123(2)
O52 S12 O51 116(2)
O48 S12 O51 114(2)
O52 S12 C84 84.9(18)
O48 S12 C84 101.2(17)
O51 S12 C84 112.3(18)
O52 S12 C83 103(2)
O48 S12 C83 83.9(16)
O51 S12 C83 111.1(18)
C84 S12 C83 20.1(10)
F35 F34 F36 168(8)
F35 F34 C83 105(6)
F36 F34 C83 80(5)
F35 F34 F33 133(8)
F36 F34 F33 59(6)
C83 F34 F33 55(5)
F35 F34 C84 122(5)
F36 F34 C84 61(4)
C83 F34 C84 19(2)
F33 F34 C84 51(5)
F35 F34 F37 154(5)
F36 F34 F37 23(4)
C83 F34 F37 59(3)
F33 F34 F37 57(5)
C84 F34 F37 40.1(14)
F34 F35 F36 6(4)
F34 F35 C83 48(4)
F36 F35 C83 50(2)
F34 F35 F33 32(5)
F36 F35 F33 38(4)
C83 F35 F33 38(3)
F34 F35 C84 42(4)
F36 F35 C84 43.6(17)
C83 F35 C84 8.5(18)
F33 F35 C84 38(3)
F34 F36 C83 63(4)
F34 F36 F33 90(7)
C83 F36 F33 59(6)
F34 F36 F37 144(5)
C83 F36 F37 84(3)
F33 F36 F37 84(6)
F34 F36 F35 6(4)
C83 F36 F35 65(3)
F33 F36 F35 95(6)
F37 F36 F35 144(3)
F34 F36 C84 92(5)
C83 F36 C84 29.5(19)
F33 F36 C84 59(6)
F37 F36 C84 55(2)
F35 F36 C84 94(3)
F38 F37 C84 94(3)
F38 F37 F36 161(3)
C84 F37 F36 70(2)
F38 F37 F33 131(5)
C84 F37 F33 52(4)
F36 F37 F33 47(4)
F38 F37 C83 117(3)
C84 F37 C83 23.6(17)
F36 F37 C83 46(2)
F33 F37 C83 42(4)
F38 F37 F34 148(3)
C84 F37 F34 57.9(18)
F36 F37 F34 13(2)
F33 F37 F34 46(4)
C83 F37 F34 34.4(15)
F37 F38 C84 51(2)
F32 F39 F33 56(5)
F32 F39 C84 83(3)
F33 F39 C84 52(5)
F32 F39 C83 60(3)
F33 F39 C83 41(4)
C84 F39 C83 22.5(13)
C84 C83 F34 131(6)
C84 C83 F33 84(6)
F34 C83 F33 77(7)
C84 C83 F36 94(5)
F34 C83 F36 38(2)
F33 C83 F36 61(6)
C84 C83 F35 154(5)
F34 C83 F35 27(3)
F33 C83 F35 96(6)
F36 C83 F35 65(3)
C84 C83 F32 83(4)
F34 C83 F32 115(3)
F33 C83 F32 49(6)
F36 C83 F32 110(3)
F35 C83 F32 116(3)
C84 C83 F37 45(4)
F34 C83 F37 87(3)
F33 C83 F37 69(6)
F36 C83 F37 50(2)
F35 C83 F37 112(3)
F32 C83 F37 102(2)
C84 C83 F39 57(4)
F34 C83 F39 130(3)
F33 C83 F39 53(6)
F36 C83 F39 109(3)
F35 C83 F39 141(3)
F32 C83 F39 26.0(10)
F37 C83 F39 81.9(19)
C84 C83 S12 73(4)
F34 C83 S12 134(3)
F33 C83 S12 149(7)
F36 C83 S12 140(3)
F35 C83 S12 113(2)
F32 C83 S12 106(2)
F37 C83 S12 106(2)
F39 C83 S12 96.4(19)
C84 C83 S11 73(4)
F34 C83 S11 133(3)
F33 C83 S11 150(7)
F36 C83 S11 138(3)
F35 C83 S11 113(2)
F32 C83 S11 108(2)
F37 C83 S11 105(2)
F39 C83 S11 97.4(19)
S12 C83 S11 1.4(10)
C83 C84 F37 112(5)
C83 C84 F33 63(6)
F37 C84 F33 80(5)
C83 C84 F36 56(4)
F37 C84 F36 56(2)
F33 C84 F36 52(5)
C83 C84 F39 101(4)
F37 C84 F39 108(2)
F33 C84 F39 61(6)
F36 C84 F39 112(2)
C83 C84 F38 144(5)
F37 C84 F38 34.4(14)
F33 C84 F38 106(5)
F36 C84 F38 89(2)
F39 C84 F38 103(2)
C83 C84 F34 30(4)
F37 C84 F34 82(2)
F33 C84 F34 56(5)
F36 C84 F34 27.0(16)
F39 C84 F34 112(2)
F38 C84 F34 115(2)
C83 C84 F32 72(4)
F37 C84 F32 119(2)
F33 C84 F32 46(5)
F36 C84 F32 95(2)
F39 C84 F32 28.6(10)
F38 C84 F32 128(2)
F34 C84 F32 87(2)
C83 C84 S12 87(4)
F37 C84 S12 133(2)
F33 C84 S12 144(6)
F36 C84 S12 128(2)
F39 C84 S12 109.8(19)
F38 C84 S12 109.9(18)
F34 C84 S12 107(2)
F32 C84 S12 107.4(18)
C83 C84 S11 87(4)
F37 C84 S11 132(2)
F33 C84 S11 145(5)
F36 C84 S11 127(2)
F39 C84 S11 111.1(18)
F38 C84 S11 108.5(17)
F34 C84 S11 107(2)
F32 C84 S11 109.0(16)
S12 C84 S11 1.7(10)
C83 C84 F35 17(4)
F37 C84 F35 96(2)
F33 C84 F35 65(5)
F36 C84 F35 42.5(19)
F39 C84 F35 114(2)
F38 C84 F35 127.2(19)
F34 C84 F35 15.8(16)
F32 C84 F35 85.4(16)
S12 C84 F35 92.4(14)
S11 C84 F35 92.7(14)
F46 C88 F4 110(2)
F46 C88 F6 103(2)
F4 C88 F6 112(2)
F46 C88 S2 108.4(19)
F4 C88 S2 110.8(16)
F6 C88 S2 112.5(18)

loop_
_geom_bond_atom_site_label_1
_geom_bond_atom_site_label_2
_geom_bond_distance
Lu1 O2 2.307(5)
Lu1 O4 2.312(5)
Lu1 O1 2.313(5)
Lu1 O3 2.335(5)
Lu1 O5 2.381(5)
Lu1 N2 2.605(7)
Lu1 N4 2.647(7)
Lu1 N3 2.659(6)
Lu1 N1 2.662(6)
Pt1 N13 2.027(6)
Pt1 N14 2.027(7)
Pt1 N6 2.040(6)
Pt1 N8 2.044(7)
Pt2 N16 2.023(7)
Pt2 N15 2.026(7)
Pt2 N10 2.033(7)
Pt2 N12 2.048(7)
N1 C8 1.485(10)
N1 C9 1.486(10)
N1 C1 1.500(10)
C1 C2 1.512(11)
C1 H1 0.9900
C1 H2 0.9900
C2 N2 1.512(10)
C2 H3 0.9900
C2 H4 0.9900
N2 C17 1.489(10)
N2 C3 1.499(9)
C3 C4 1.521(13)
C3 H5 0.9900
C3 H6 0.9900
C4 N3 1.503(11)
C4 H7 0.9900
C4 H8 0.9900
N3 C25 1.482(10)
N3 C5 1.491(10)
C5 C6 1.518(11)
C5 H9 0.9900
C5 H10 0.9900
C6 N4 1.503(10)
C6 H11 0.9900
C6 H12 0.9900
N4 C33 1.475(11)
N4 C7 1.499(10)
C7 C8 1.507(13)
C7 H13 0.9900
C7 H14 0.9900
C8 H15 0.9900
C8 H16 0.9900
C9 C10 1.519(11)
C9 H17 0.9900
C9 H18 0.9900
C10 O1 1.266(8)
C10 N5 1.321(10)
N5 C11 1.469(10)
N5 H19 0.8800
C11 C12 1.521(11)
C11 H20 0.9900
C11 H21 0.9900
C12 C16 1.384(11)
C12 C13 1.399(10)
C13 N6 1.343(10)
C13 H22 0.9500
N6 C14 1.356(10)
C14 C15 1.391(11)
C14 H23 0.9500
C15 C16 1.406(13)
C15 H24 0.9500
C16 H25 0.9500
C17 C18 1.503(10)
C17 H26 0.9900
C17 H27 0.9900
C18 O2 1.261(9)
C18 N7 1.336(10)
N7 C19 1.458(10)
N7 H28 0.8800
C19 C20 1.526(11)
C19 H29 0.9900
C19 H30 0.9900
C20 C24 1.385(11)
C20 C21 1.386(11)
C21 N8 1.340(10)
C21 H31 0.9500
N8 C22 1.372(10)
C22 C23 1.400(11)
C22 H32 0.9500
C23 C24 1.403(12)
C23 H33 0.9500
C24 H34 0.9500
C25 C26 1.512(11)
C25 H35 0.9900
C25 H36 0.9900
C26 O3 1.264(9)
C26 N9 1.317(10)
N9 C27 1.462(10)
N9 H37 0.8800
C27 C28 1.533(12)
C27 H38 0.9900
C27 H39 0.9900
C28 C32 1.386(11)
C28 C29 1.391(11)
C29 N10 1.361(10)
C29 H40 0.9500
N10 C30 1.361(10)
C30 C31 1.376(12)
C30 H41 0.9500
C31 C32 1.391(14)
C31 H42 0.9500
C32 H43 0.9500
C33 C34 1.523(11)
C33 H44 0.9900
C33 H45 0.9900
C34 O4 1.261(9)
C34 N11 1.331(10)
N11 C35 1.469(10)
N11 H46 0.8800
C35 C36 1.512(11)
C35 H47 0.9900
C35 H48 0.9900
C36 C40 1.385(11)
C36 C37 1.393(11)
C37 N12 1.335(10)
C37 H49 0.9500
N12 C38 1.378(10)
C38 C39 1.366(12)
C38 H50 0.9500
C39 C40 1.431(11)
C39 H51 0.9500
C40 H52 0.9500
N13 C45 1.357(10)
N13 C41 1.359(11)
C41 C42 1.389(12)
C41 H53 0.9500
C42 C43 1.380(13)
C42 H54 0.9500
C43 C44 1.389(13)
C43 H55 0.9500
C44 C45 1.390(11)
C44 H56 0.9500
C45 C46 1.494(11)
C46 N14 1.359(10)
C46 C47 1.389(11)
C47 C48 1.389(12)
C47 H57 0.9500
C48 C49 1.388(12)
C48 H58 0.9500
C49 C50 1.380(12)
C49 H59 0.9500
C50 N14 1.366(11)
C50 H60 0.9500
N15 C51 1.355(11)
N15 C55 1.359(10)
C51 C52 1.393(12)
C51 H61 0.9500
C52 C53 1.398(13)
C52 H62 0.9500
C53 C54 1.378(14)
C53 H63 0.9500
C54 C55 1.385(12)
C54 H64 0.9500
C55 C56 1.481(12)
C56 N16 1.379(11)
C56 C57 1.393(12)
C57 C58 1.378(15)
C57 H65 0.9500
C58 C59 1.372(15)
C58 H66 0.9500
C59 C60 1.388(13)
C59 H67 0.9500
C60 N16 1.350(11)
C60 H68 0.9500
S1 O6 1.426(7)
S1 O7 1.442(7)
S1 O8 1.445(7)
S1 C61 1.808(12)
C61 F2 1.307(13)
C61 F1 1.350(12)
C61 F3 1.354(14)
S2 O11 1.424(19)
S2 O10 1.45(2)
S2 O9 1.494(19)
S2 C88 1.80(2)
F4 C88 1.31(3)
F6 C88 1.32(3)
S3 O12 1.29(2)
S3 O13 1.43(3)
S3 O14 1.45(2)
S3 C85 1.634(13)
C85 F42 1.43(2)
C85 F41 1.478(18)
C85 F40 1.53(3)
S5 O20 1.446(7)
S5 O19 1.447(9)
S5 O18 1.450(8)
S5 C63 1.822(13)
O20 S6 1.56(2)
C63 F7 1.290(13)
C63 F8 1.320(14)
C63 F9 1.367(15)
C63 F11 1.48(4)
C63 F10 1.76(5)
C63 S6 2.26(2)
S6 O22 1.38(6)
S6 O21 1.43(7)
S7 O27 1.37(4)
S7 O24 1.42(2)
S7 O30 1.44(4)
S7 O25 1.459(14)
S7 O23 1.47(3)
S7 O26 1.49(4)
S7 O28 1.64(3)
S7 O29 1.74(4)
S7 C64 1.792(16)
C64 F18 1.18(3)
C64 F14 1.24(3)
C64 F16 1.28(3)
C64 F13 1.33(2)
C64 F12 1.374(17)
C64 F15 1.46(4)
C64 F17 1.51(3)
C64 F19 1.53(3)
S8 O32 1.439(11)
S8 O33 1.441(11)
S8 O31 1.444(17)
S8 C65 1.87(2)
C65 F20 1.33(2)
C65 F22 1.340(18)
C65 F21 1.37(3)
S9 O36 1.48(4)
S9 O34 1.52(4)
S9 O35 1.54(4)
S9 C66 1.65(7)
C66 F23 1.14(6)
C66 F24 1.30(7)
C66 F25 1.45(7)
S10 O39 1.425(11)
S10 O40 1.44(6)
S10 O37 1.462(7)
S10 O38 1.465(9)
S10 O41 1.55(5)
S10 C68 1.696(3)
S10 C67 1.796(14)
C67 F27 1.335(14)
C67 F28 1.341(13)
C67 F26 1.351(15)
C68 F29 1.18(7)
C68 F31 1.40(4)
C68 F30 1.42(5)
N17 C69 1.132(17)
C69 C70 1.41(2)
C70 H70 0.9800
C70 H71 0.9800
C70 H72 0.9800
N18 C71 1.122(16)
C71 C72 1.444(18)
C72 H73 0.9800
C72 H74 0.9800
C72 H75 0.9800
N19 C73 1.123(17)
C73 C74 1.50(2)
C74 H76 0.9800
C74 H77 0.9800
C74 H78 0.9800
N20 C75 1.23(3)
C75 C76 1.38(3)
C76 H79 0.9800
C76 H80 0.9800
C76 H81 0.9800
N21 C77 1.10(3)
C77 C78 1.31(3)
C78 H82 0.9800
C78 H83 0.9800
C78 H84 0.9800
N22 C79 0.95(4)
C79 C80 1.55(5)
C80 H85 0.9800
C80 H86 0.9800
C80 H87 0.9800
N23 C81 1.21(3)
C81 C82 1.32(4)
C82 H88 0.9800
C82 H89 0.9800
C82 H90 0.9800
S11 O49 1.470(18)
S11 O50 1.482(18)
S11 O53 1.50(2)
S11 C84 1.77(3)
S11 C83 1.85(3)
O48 S12 1.40(3)
F32 F39 0.70(2)
F32 F33 1.06(10)
F32 C83 1.38(3)
F32 C84 1.44(3)
F33 C83 1.04(10)
F33 F36 1.06(10)
F33 C84 1.16(10)
F33 F34 1.24(10)
F33 F39 1.28(10)
F33 F37 1.44(10)
F33 F35 1.69(10)
S12 O52 1.36(4)
S12 O51 1.44(4)
S12 C84 1.72(3)
S12 C83 1.80(4)
F34 F35 0.58(3)
F34 F36 0.65(3)
F34 C83 0.95(4)
F34 C84 1.43(4)
F34 F37 1.67(4)
F35 F36 1.23(4)
F35 C83 1.24(4)
F35 C84 1.81(3)
F36 C83 1.05(4)
F36 F37 1.10(3)
F36 C84 1.25(4)
F37 F38 0.79(2)
F37 C84 1.09(3)
F37 C83 1.44(4)
F38 C84 1.39(3)
F39 C84 1.36(3)
F39 C83 1.59(4)
C83 C84 0.62(3)
F46 C88 1.31(4)

loop_
_geom_torsion_atom_site_label_1
_geom_torsion_atom_site_label_2
_geom_torsion_atom_site_label_3
_geom_torsion_atom_site_label_4
_geom_torsion
O2 Lu1 N1 C8 177.4(6)
O4 Lu1 N1 C8 -35.7(6)
O1 Lu1 N1 C8 -92.6(5)
O3 Lu1 N1 C8 116.3(5)
O5 Lu1 N1 C8 -133.8(5)
N2 Lu1 N1 C8 104.9(5)
N4 Lu1 N1 C8 -11.7(5)
N3 Lu1 N1 C8 46.2(6)
O2 Lu1 N1 C9 -63.6(5)
O4 Lu1 N1 C9 83.2(5)
O1 Lu1 N1 C9 26.4(5)
O3 Lu1 N1 C9 -124.7(5)
O5 Lu1 N1 C9 -14.9(6)
N2 Lu1 N1 C9 -136.1(5)
N4 Lu1 N1 C9 107.3(5)
N3 Lu1 N1 C9 165.1(5)
O2 Lu1 N1 C1 55.2(5)
O4 Lu1 N1 C1 -157.9(4)
O1 Lu1 N1 C1 145.2(5)
O3 Lu1 N1 C1 -5.9(6)
O5 Lu1 N1 C1 104.0(5)
N2 Lu1 N1 C1 -17.2(4)
N4 Lu1 N1 C1 -133.9(5)
N3 Lu1 N1 C1 -76.0(5)
C8 N1 C1 C2 -79.5(7)
C9 N1 C1 C2 161.2(6)
Lu1 N1 C1 C2 44.3(7)
N1 C1 C2 N2 -57.6(9)
C1 C2 N2 C17 -76.6(8)
C1 C2 N2 C3 165.7(7)
C1 C2 N2 Lu1 39.8(8)
O2 Lu1 N2 C17 26.3(4)
O4 Lu1 N2 C17 -122.1(4)
O1 Lu1 N2 C17 85.2(5)
O3 Lu1 N2 C17 -65.5(4)
O5 Lu1 N2 C17 -14.5(5)
N4 Lu1 N2 C17 165.7(4)
N3 Lu1 N2 C17 -136.2(5)
N1 Lu1 N2 C17 107.1(5)
O2 Lu1 N2 C3 145.0(5)
O4 Lu1 N2 C3 -3.3(7)
O1 Lu1 N2 C3 -156.1(5)
O3 Lu1 N2 C3 53.3(5)
O5 Lu1 N2 C3 104.2(5)
N4 Lu1 N2 C3 -75.6(5)
N3 Lu1 N2 C3 -17.4(5)
N1 Lu1 N2 C3 -134.1(5)
O2 Lu1 N2 C2 -92.1(5)
O4 Lu1 N2 C2 119.5(5)
O1 Lu1 N2 C2 -33.3(6)
O3 Lu1 N2 C2 176.1(5)
O5 Lu1 N2 C2 -132.9(4)
N4 Lu1 N2 C2 47.3(5)
N3 Lu1 N2 C2 105.4(5)
N1 Lu1 N2 C2 -11.3(5)
C17 N2 C3 C4 161.6(7)
C2 N2 C3 C4 -80.7(8)
Lu1 N2 C3 C4 44.7(7)
N2 C3 C4 N3 -57.8(9)
C3 C4 N3 C25 -77.0(8)
C3 C4 N3 C5 163.8(6)
C3 C4 N3 Lu1 40.3(8)
O2 Lu1 N3 C25 84.7(6)
O4 Lu1 N3 C25 -63.7(5)
O1 Lu1 N3 C25 -122.5(5)
O3 Lu1 N3 C25 26.1(5)
O5 Lu1 N3 C25 -13.8(6)
N2 Lu1 N3 C25 107.3(5)
N4 Lu1 N3 C25 -135.8(6)
N1 Lu1 N3 C25 166.2(5)
O2 Lu1 N3 C5 -155.9(5)
O4 Lu1 N3 C5 55.7(5)
O1 Lu1 N3 C5 -3.1(7)
O3 Lu1 N3 C5 145.5(6)
O5 Lu1 N3 C5 105.6(5)
N2 Lu1 N3 C5 -133.4(5)
N4 Lu1 N3 C5 -16.4(5)
N1 Lu1 N3 C5 -74.4(5)
O2 Lu1 N3 C4 -34.3(6)
O4 Lu1 N3 C4 177.3(5)
O1 Lu1 N3 C4 118.5(5)
O3 Lu1 N3 C4 -92.9(5)
O5 Lu1 N3 C4 -132.8(5)
N2 Lu1 N3 C4 -11.7(5)
N4 Lu1 N3 C4 105.2(5)
N1 Lu1 N3 C4 47.2(5)
C25 N3 C5 C6 162.1(7)
C4 N3 C5 C6 -78.7(8)
Lu1 N3 C5 C6 44.3(8)
N3 C5 C6 N4 -57.8(10)
C5 C6 N4 C33 -77.0(9)
C5 C6 N4 C7 164.2(7)
C5 C6 N4 Lu1 40.4(9)
O2 Lu1 N4 C33 -120.7(5)
O4 Lu1 N4 C33 26.3(4)
O1 Lu1 N4 C33 -63.2(4)
O3 Lu1 N4 C33 85.9(5)
O5 Lu1 N4 C33 -13.4(5)
N2 Lu1 N4 C33 166.4(4)
N3 Lu1 N4 C33 108.0(5)
N1 Lu1 N4 C33 -134.6(5)
O2 Lu1 N4 C7 -2.6(7)
O4 Lu1 N4 C7 144.4(6)
O1 Lu1 N4 C7 54.9(5)
O3 Lu1 N4 C7 -156.0(5)
O5 Lu1 N4 C7 104.7(5)
N2 Lu1 N4 C7 -75.5(5)
N3 Lu1 N4 C7 -133.9(6)
N1 Lu1 N4 C7 -16.5(5)
O2 Lu1 N4 C6 118.8(5)
O4 Lu1 N4 C6 -94.2(5)
O1 Lu1 N4 C6 176.3(6)
O3 Lu1 N4 C6 -34.6(6)
O5 Lu1 N4 C6 -133.9(5)
N2 Lu1 N4 C6 46.0(5)
N3 Lu1 N4 C6 -12.5(5)
N1 Lu1 N4 C6 104.9(5)
C33 N4 C7 C8 159.6(7)
C6 N4 C7 C8 -80.6(8)
Lu1 N4 C7 C8 43.8(8)
C9 N1 C8 C7 -77.4(8)
C1 N1 C8 C7 163.1(7)
Lu1 N1 C8 C7 39.8(8)
N4 C7 C8 N1 -57.4(9)
C8 N1 C9 C10 87.5(8)
C1 N1 C9 C10 -153.3(6)
Lu1 N1 C9 C10 -33.3(7)
N1 C9 C10 O1 23.0(10)
N1 C9 C10 N5 -160.2(7)
N5 C10 O1 Lu1 -171.4(5)
C9 C10 O1 Lu1 5.2(9)
O2 Lu1 O1 C10 57.3(6)
O4 Lu1 O1 C10 -159.1(6)
O3 Lu1 O1 C10 131.1(5)
O5 Lu1 O1 C10 128.8(6)
N2 Lu1 O1 C10 4.2(7)
N4 Lu1 O1 C10 -90.2(6)
N3 Lu1 O1 C10 -103.1(6)
N1 Lu1 O1 C10 -18.0(5)
O1 C10 N5 C11 10.5(11)
C9 C10 N5 C11 -166.2(7)
C10 N5 C11 C12 77.6(9)
N5 C11 C12 C16 -109.9(9)
N5 C11 C12 C13 66.3(9)
C16 C12 C13 N6 1.1(13)
C11 C12 C13 N6 -175.2(8)
C12 C13 N6 C14 -2.4(12)
C12 C13 N6 Pt1 166.8(6)
N14 Pt1 N6 C13 116.0(6)
N8 Pt1 N6 C13 -66.2(6)
N14 Pt1 N6 C14 -74.6(6)
N8 Pt1 N6 C14 103.2(6)
C13 N6 C14 C15 1.5(13)
Pt1 N6 C14 C15 -168.0(7)
N6 C14 C15 C16 0.5(14)
C13 C12 C16 C15 1.0(13)
C11 C12 C16 C15 177.1(8)
C14 C15 C16 C12 -1.8(14)
C3 N2 C17 C18 -159.1(6)
C2 N2 C17 C18 83.6(7)
Lu1 N2 C17 C18 -37.3(6)
N2 C17 C18 O2 31.9(9)
N2 C17 C18 N7 -152.0(6)
N7 C18 O2 Lu1 179.4(5)
C17 C18 O2 Lu1 -4.8(9)
O4 Lu1 O2 C18 135.5(5)
O1 Lu1 O2 C18 -153.1(6)
O3 Lu1 O2 C18 61.4(5)
O5 Lu1 O2 C18 133.8(6)
N2 Lu1 O2 C18 -12.8(5)
N4 Lu1 O2 C18 -98.6(6)
N3 Lu1 O2 C18 9.7(6)
N1 Lu1 O2 C18 -85.3(5)
O2 C18 N7 C19 10.4(11)
C17 C18 N7 C19 -165.5(7)
C18 N7 C19 C20 -79.2(9)
N7 C19 C20 C24 -23.0(11)
N7 C19 C20 C21 159.1(7)
C24 C20 C21 N8 -1.0(12)
C19 C20 C21 N8 177.0(7)
C20 C21 N8 C22 1.9(12)
C20 C21 N8 Pt1 177.2(6)
N13 Pt1 N8 C21 109.1(6)
N6 Pt1 N8 C21 -65.9(6)
N13 Pt1 N8 C22 -75.8(7)
N6 Pt1 N8 C22 109.2(7)
C21 N8 C22 C23 -1.3(12)
Pt1 N8 C22 C23 -176.5(6)
N8 C22 C23 C24 -0.1(13)
C21 C20 C24 C23 -0.5(12)
C19 C20 C24 C23 -178.3(8)
C22 C23 C24 C20 1.0(13)
C5 N3 C25 C26 -155.1(7)
C4 N3 C25 C26 86.0(8)
Lu1 N3 C25 C26 -34.1(8)
N3 C25 C26 O3 24.4(10)
N3 C25 C26 N9 -159.5(7)
N9 C26 O3 Lu1 -172.3(6)
C25 C26 O3 Lu1 3.5(10)
O2 Lu1 O3 C26 -158.3(6)
O4 Lu1 O3 C26 58.7(6)
O1 Lu1 O3 C26 128.5(6)
O5 Lu1 O3 C26 130.8(6)
N2 Lu1 O3 C26 -89.7(6)
N4 Lu1 O3 C26 5.2(7)
N3 Lu1 O3 C26 -17.0(5)
N1 Lu1 O3 C26 -100.7(6)
O3 C26 N9 C27 6.5(12)
C25 C26 N9 C27 -169.4(7)
C26 N9 C27 C28 77.7(9)
N9 C27 C28 C32 -118.3(9)
N9 C27 C28 C29 59.9(9)
C32 C28 C29 N10 0.7(12)
C27 C28 C29 N10 -177.5(7)
C28 C29 N10 C30 -1.1(12)
C28 C29 N10 Pt2 171.4(6)
N15 Pt2 N10 C29 124.4(6)
N12 Pt2 N10 C29 -59.2(6)
N15 Pt2 N10 C30 -63.2(6)
N12 Pt2 N10 C30 113.2(6)
C29 N10 C30 C31 0.1(13)
Pt2 N10 C30 C31 -172.6(7)
N10 C30 C31 C32 1.3(14)
C29 C28 C32 C31 0.6(13)
C27 C28 C32 C31 178.8(8)
C30 C31 C32 C28 -1.6(14)
C7 N4 C33 C34 -155.8(6)
C6 N4 C33 C34 86.2(7)
Lu1 N4 C33 C34 -35.8(7)
N4 C33 C34 O4 29.1(10)
N4 C33 C34 N11 -155.7(7)
N11 C34 O4 Lu1 -176.4(5)
C33 C34 O4 Lu1 -1.4(9)
O2 Lu1 O4 C34 132.0(5)
O1 Lu1 O4 C34 60.5(6)
O3 Lu1 O4 C34 -153.2(6)
O5 Lu1 O4 C34 133.7(6)
N2 Lu1 O4 C34 -99.5(6)
N4 Lu1 O4 C34 -14.4(5)
N3 Lu1 O4 C34 -86.0(6)
N1 Lu1 O4 C34 9.6(7)
O4 C34 N11 C35 10.2(11)
C33 C34 N11 C35 -165.0(7)
C34 N11 C35 C36 -80.3(9)
N11 C35 C36 C40 -23.6(12)
N11 C35 C36 C37 158.6(7)
C40 C36 C37 N12 -1.4(13)
C35 C36 C37 N12 176.5(7)
C36 C37 N12 C38 2.5(12)
C36 C37 N12 Pt2 180.0(6)
N16 Pt2 N12 C37 108.0(6)
N10 Pt2 N12 C37 -68.7(6)
N16 Pt2 N12 C38 -74.6(7)
N10 Pt2 N12 C38 108.7(7)
C37 N12 C38 C39 -1.8(13)
Pt2 N12 C38 C39 -179.1(7)
N12 C38 C39 C40 0.0(13)
C37 C36 C40 C39 -0.5(12)
C35 C36 C40 C39 -178.2(8)
C38 C39 C40 C36 1.1(13)
N14 Pt1 N13 C45 3.6(5)
N8 Pt1 N13 C45 -174.3(5)
N14 Pt1 N13 C41 178.9(7)
N8 Pt1 N13 C41 1.0(7)
C45 N13 C41 C42 -0.9(12)
Pt1 N13 C41 C42 -176.0(6)
N13 C41 C42 C43 -0.2(13)
C41 C42 C43 C44 0.7(14)
C42 C43 C44 C45 0.0(14)
C41 N13 C45 C44 1.5(11)
Pt1 N13 C45 C44 177.1(6)
C41 N13 C45 C46 -178.1(7)
Pt1 N13 C45 C46 -2.5(8)
C43 C44 C45 N13 -1.1(13)
C43 C44 C45 C46 178.5(8)
N13 C45 C46 N14 -1.0(10)
C44 C45 C46 N14 179.4(8)
N13 C45 C46 C47 177.3(7)
C44 C45 C46 C47 -2.4(12)
N14 C46 C47 C48 -0.8(12)
C45 C46 C47 C48 -178.9(8)
C46 C47 C48 C49 -1.4(13)
C47 C48 C49 C50 1.6(13)
C48 C49 C50 N14 0.5(13)
C47 C46 N14 C50 2.9(11)
C45 C46 N14 C50 -178.8(7)
C47 C46 N14 Pt1 -174.3(6)
C45 C46 N14 Pt1 4.0(8)
C49 C50 N14 C46 -2.7(12)
C49 C50 N14 Pt1 174.2(6)
N13 Pt1 N14 C46 -4.2(5)
N6 Pt1 N14 C46 170.8(6)
N13 Pt1 N14 C50 178.9(7)
N6 Pt1 N14 C50 -6.1(7)
N16 Pt2 N15 C51 179.7(7)
N10 Pt2 N15 C51 -3.5(7)
N16 Pt2 N15 C55 -6.1(5)
N10 Pt2 N15 C55 170.7(5)
C55 N15 C51 C52 -2.8(11)
Pt2 N15 C51 C52 171.3(6)
N15 C51 C52 C53 1.0(12)
C51 C52 C53 C54 2.0(13)
C52 C53 C54 C55 -3.2(13)
C51 N15 C55 C54 1.6(11)
Pt2 N15 C55 C54 -173.0(6)
C51 N15 C55 C56 -179.5(7)
Pt2 N15 C55 C56 5.9(8)
C53 C54 C55 N15 1.4(12)
C53 C54 C55 C56 -177.4(8)
N15 C55 C56 N16 -1.5(10)
C54 C55 C56 N16 177.4(7)
N15 C55 C56 C57 178.2(8)
C54 C55 C56 C57 -2.9(13)
N16 C56 C57 C58 0.5(13)
C55 C56 C57 C58 -179.3(9)
C56 C57 C58 C59 -0.5(15)
C57 C58 C59 C60 -0.2(16)
C58 C59 C60 N16 0.9(15)
C59 C60 N16 C56 -1.0(13)
C59 C60 N16 Pt2 -177.0(7)
C57 C56 N16 C60 0.3(12)
C55 C56 N16 C60 -180.0(7)
C57 C56 N16 Pt2 176.8(6)
C55 C56 N16 Pt2 -3.5(8)
N15 Pt2 N16 C60 -178.8(7)
N12 Pt2 N16 C60 4.7(7)
N15 Pt2 N16 C56 5.1(5)
N12 Pt2 N16 C56 -171.4(5)
O6 S1 C61 F2 -70.6(9)
O7 S1 C61 F2 170.7(9)
O8 S1 C61 F2 50.3(10)
O6 S1 C61 F1 51.2(10)
O7 S1 C61 F1 -67.5(9)
O8 S1 C61 F1 172.2(8)
O6 S1 C61 F3 171.2(7)
O7 S1 C61 F3 52.5(8)
O8 S1 C61 F3 -67.8(8)
O12 S3 C85 F42 -172.4(17)
O13 S3 C85 F42 55.7(19)
O14 S3 C85 F42 -46.2(16)
O12 S3 C85 F41 -50.1(16)
O13 S3 C85 F41 178.0(15)
O14 S3 C85 F41 76.1(13)
O12 S3 C85 F40 68.4(19)
O13 S3 C85 F40 -63.5(19)
O14 S3 C85 F40 -165.4(17)
O19 S5 O20 S6 -49(3)
O18 S5 O20 S6 89(3)
C63 S5 O20 S6 -160(3)
O20 S5 C63 F7 -170.7(9)
O19 S5 C63 F7 71.1(10)
O18 S5 C63 F7 -50.8(10)
O20 S5 C63 F8 61.2(10)
O19 S5 C63 F8 -57.0(11)
O18 S5 C63 F8 -178.9(9)
O20 S5 C63 F9 -55.7(8)
O19 S5 C63 F9 -173.9(8)
O18 S5 C63 F9 64.3(9)
O20 S5 C63 F11 87.9(17)
O19 S5 C63 F11 -30.3(18)
O18 S5 C63 F11 -152.1(17)
O20 S5 C63 F10 170.0(14)
O19 S5 C63 F10 51.8(15)
O18 S5 C63 F10 -70.1(15)
O20 S5 C63 S6 131(7)
O19 S5 C63 S6 13(7)
O18 S5 C63 S6 -109(7)
S5 O20 S6 O22 -88(4)
S5 O20 S6 O21 129(6)
S5 O20 S6 C63 16(3)
F7 C63 S6 O22 -66(3)
F8 C63 S6 O22 170(3)
F9 C63 S6 O22 51(3)
F11 C63 S6 O22 -165(3)
F10 C63 S6 O22 -83(3)
S5 C63 S6 O22 58(7)
F7 C63 S6 O21 59(4)
F8 C63 S6 O21 -65(4)
F9 C63 S6 O21 176(4)
F11 C63 S6 O21 -40(4)
F10 C63 S6 O21 42(4)
S5 C63 S6 O21 -178(9)
F7 C63 S6 O20 -167.0(10)
F8 C63 S6 O20 68.8(13)
F9 C63 S6 O20 -50.4(13)
F11 C63 S6 O20 93.6(19)
F10 C63 S6 O20 175.9(17)
S5 C63 S6 O20 -44(7)
O27 S7 C64 F18 13(4)
O24 S7 C64 F18 -154(3)
O30 S7 C64 F18 155(3)
O25 S7 C64 F18 -32(3)
O23 S7 C64 F18 84(3)
O26 S7 C64 F18 149(3)
O28 S7 C64 F18 -111(3)
O29 S7 C64 F18 69(3)
O27 S7 C64 F14 105(3)
O24 S7 C64 F14 -62(2)
O30 S7 C64 F14 -113(3)
O25 S7 C64 F14 59.6(19)
O23 S7 C64 F14 176(2)
O26 S7 C64 F14 -119(2)
O28 S7 C64 F14 -19(2)
O29 S7 C64 F14 160(2)
O27 S7 C64 F16 176(3)
O24 S7 C64 F16 9(3)
O30 S7 C64 F16 -42(3)
O25 S7 C64 F16 131(2)
O23 S7 C64 F16 -113(3)
O26 S7 C64 F16 -48(3)
O28 S7 C64 F16 52(3)
O29 S7 C64 F16 -128(3)
O27 S7 C64 F13 -30(3)
O24 S7 C64 F13 163.2(17)
O30 S7 C64 F13 112(2)
O25 S7 C64 F13 -75.0(16)
O23 S7 C64 F13 41.1(19)
O26 S7 C64 F13 106(2)
O28 S7 C64 F13 -154.1(18)
O29 S7 C64 F13 26(2)
O27 S7 C64 F12 -139(2)
O24 S7 C64 F12 54.2(15)
O30 S7 C64 F12 3(2)
O25 S7 C64 F12 175.9(11)
O23 S7 C64 F12 -68.0(15)
O26 S7 C64 F12 -2.9(17)
O28 S7 C64 F12 96.8(14)
O29 S7 C64 F12 -83.6(17)
O27 S7 C64 F15 -58(3)
O24 S7 C64 F15 135(2)
O30 S7 C64 F15 84(3)
O25 S7 C64 F15 -103(2)
O23 S7 C64 F15 13(2)
O26 S7 C64 F15 78(2)
O28 S7 C64 F15 178(2)
O29 S7 C64 F15 -2(2)
O27 S7 C64 F17 52(2)
O24 S7 C64 F17 -115.4(15)
O30 S7 C64 F17 -166(2)
O25 S7 C64 F17 6.3(14)
O23 S7 C64 F17 122.5(16)
O26 S7 C64 F17 -172.5(18)
O28 S7 C64 F17 -72.8(16)
O29 S7 C64 F17 106.9(18)
O27 S7 C64 F19 125(2)
O24 S7 C64 F19 -41.4(17)
O30 S7 C64 F19 -92(2)
O25 S7 C64 F19 80.3(14)
O23 S7 C64 F19 -163.5(16)
O26 S7 C64 F19 -98.5(19)
O28 S7 C64 F19 1.2(16)
O29 S7 C64 F19 -179.1(19)
O32 S8 C65 F20 65.9(16)
O33 S8 C65 F20 -175.0(15)
O31 S8 C65 F20 -57.9(17)
O32 S8 C65 F22 -55.6(18)
O33 S8 C65 F22 63.5(18)
O31 S8 C65 F22 -179.5(16)
O32 S8 C65 F21 -176.6(12)
O33 S8 C65 F21 -57.5(13)
O31 S8 C65 F21 59.5(14)
O36 S9 C66 F23 178(4)
O34 S9 C66 F23 -57(5)
O35 S9 C66 F23 53(6)
O36 S9 C66 F24 -49(5)
O34 S9 C66 F24 76(4)
O35 S9 C66 F24 -174(4)
O36 S9 C66 F25 64(4)
O34 S9 C66 F25 -171(3)
O35 S9 C66 F25 -61(4)
O39 S10 C67 F27 51.8(11)
O40 S10 C67 F27 -177(3)
O37 S10 C67 F27 -70.0(9)
O38 S10 C67 F27 172.8(8)
O41 S10 C67 F27 12(2)
C68 S10 C67 F27 87.6(9)
O39 S10 C67 F28 -68.7(11)
O40 S10 C67 F28 63(3)
O37 S10 C67 F28 169.4(8)
O38 S10 C67 F28 52.3(10)
O41 S10 C67 F28 -108(2)
C68 S10 C67 F28 -33.0(12)
O39 S10 C67 F26 171.2(10)
O40 S10 C67 F26 -58(3)
O37 S10 C67 F26 49.3(10)
O38 S10 C67 F26 -67.9(9)
O41 S10 C67 F26 132(2)
C68 S10 C67 F26 -153.1(6)
O39 S10 C68 F29 -162(4)
O40 S10 C68 F29 74(4)
O37 S10 C68 F29 -65(4)
O38 S10 C68 F29 44(4)
O41 S10 C68 F29 -169(4)
C67 S10 C68 F29 140(4)
O39 S10 C68 F31 66.2(18)
O40 S10 C68 F31 -59(3)
O37 S10 C68 F31 163.0(17)
O38 S10 C68 F31 -88.0(17)
O41 S10 C68 F31 59(2)
C67 S10 C68 F31 7.7(18)
O39 S10 C68 F30 -39(2)
O40 S10 C68 F30 -164(3)
O37 S10 C68 F30 58(2)
O38 S10 C68 F30 167(2)
O41 S10 C68 F30 -46(3)
C67 S10 C68 F30 -98(2)
F39 F32 F33 C83 -94(6)
C84 F32 F33 C83 -33(3)
F39 F32 F33 F36 -99(16)
C83 F32 F33 F36 -5(12)
C84 F32 F33 F36 -37(14)
F39 F32 F33 C84 -61(5)
C83 F32 F33 C84 33(3)
F39 F32 F33 F34 -127(9)
C83 F32 F33 F34 -33(6)
C84 F32 F33 F34 -66(8)
C83 F32 F33 F39 94(6)
C84 F32 F33 F39 61(5)
F39 F32 F33 F37 -35(9)
C83 F32 F33 F37 59(7)
C84 F32 F33 F37 27(5)
F39 F32 F33 F35 -135(5)
C83 F32 F33 F35 -41(4)
C84 F32 F33 F35 -73(6)
C83 F33 F34 F35 -77(9)
F32 F33 F34 F35 -30(15)
F36 F33 F34 F35 -177(10)
C84 F33 F34 F35 -100(9)
F39 F33 F34 F35 -67(15)
F37 F33 F34 F35 -150(8)
C83 F33 F34 F36 100(7)
F32 F33 F34 F36 147(12)
C84 F33 F34 F36 76(6)
F39 F33 F34 F36 110(13)
F37 F33 F34 F36 27(4)
F35 F33 F34 F36 177(10)
F32 F33 F34 C83 47(8)
F36 F33 F34 C83 -100(7)
C84 F33 F34 C83 -23(3)
F39 F33 F34 C83 10(9)
F37 F33 F34 C83 -73(5)
F35 F33 F34 C83 77(9)
C83 F33 F34 C84 23(3)
F32 F33 F34 C84 70(8)
F36 F33 F34 C84 -76(6)
F39 F33 F34 C84 33(9)
F37 F33 F34 C84 -50(3)
F35 F33 F34 C84 100(9)
C83 F33 F34 F37 73(5)
F32 F33 F34 F37 120(11)
F36 F33 F34 F37 -27(4)
C84 F33 F34 F37 50(3)
F39 F33 F34 F37 83(11)
F35 F33 F34 F37 150(8)
C83 F34 F35 F36 111(36)
F33 F34 F35 F36 166(41)
C84 F34 F35 F36 102(36)
F37 F34 F35 F36 63(32)
F36 F34 F35 C83 -111(36)
F33 F34 F35 C83 56(8)
C84 F34 F35 C83 -9(3)
F37 F34 F35 C83 -48(10)
F36 F34 F35 F33 -166(41)
C83 F34 F35 F33 -56(8)
C84 F34 F35 F33 -64(8)
F37 F34 F35 F33 -103(15)
F36 F34 F35 C84 -102(36)
C83 F34 F35 C84 9(3)
F33 F34 F35 C84 64(8)
F37 F34 F35 C84 -39(9)
C83 F33 F35 F34 90(10)
F32 F33 F35 F34 153(13)
F36 F33 F35 F34 2(7)
C84 F33 F35 F34 76(9)
F39 F33 F35 F34 124(14)
F37 F33 F35 F34 29(8)
C83 F33 F35 F36 87(7)
F32 F33 F35 F36 150(11)
C84 F33 F35 F36 74(6)
F34 F33 F35 F36 -2(7)
F39 F33 F35 F36 121(12)
F37 F33 F35 F36 27(3)
F32 F33 F35 C83 63(7)
F36 F33 F35 C83 -87(7)
C84 F33 F35 C83 -14(3)
F34 F33 F35 C83 -90(10)
F39 F33 F35 C83 34(6)
F37 F33 F35 C83 -61(5)
C83 F33 F35 C84 14(3)
F32 F33 F35 C84 77(7)
F36 F33 F35 C84 -74(6)
F34 F33 F35 C84 -76(9)
F39 F33 F35 C84 48(6)
F37 F33 F35 C84 -47(4)
F35 F34 F36 C83 113(36)
F33 F34 F36 C83 -55(6)
C84 F34 F36 C83 4(3)
F37 F34 F36 C83 23(9)
F35 F34 F36 F33 168(35)
C83 F34 F36 F33 55(6)
C84 F34 F36 F33 59(6)
F37 F34 F36 F33 78(10)
F35 F34 F36 F37 90(37)
C83 F34 F36 F37 -23(9)
F33 F34 F36 F37 -78(10)
C84 F34 F36 F37 -19(7)
C83 F34 F36 F35 -113(36)
F33 F34 F36 F35 -168(35)
C84 F34 F36 F35 -109(35)
F37 F34 F36 F35 -90(37)
F35 F34 F36 C84 109(35)
C83 F34 F36 C84 -4(3)
F33 F34 F36 C84 -59(6)
F37 F34 F36 C84 19(7)
C83 F33 F36 F34 -58(5)
F32 F33 F36 F34 -53(17)
C84 F33 F36 F34 -93(5)
F39 F33 F36 F34 -103(13)
F37 F33 F36 F34 -145(5)
F35 F33 F36 F34 -1(4)
F32 F33 F36 C83 6(14)
C84 F33 F36 C83 -35(3)
F34 F33 F36 C83 58(5)
F39 F33 F36 C83 -45(11)
F37 F33 F36 C83 -87(4)
F35 F33 F36 C83 57(5)
C83 F33 F36 F37 87(4)
F32 F33 F36 F37 92(16)
C84 F33 F36 F37 52(3)
F34 F33 F36 F37 145(5)
F39 F33 F36 F37 42(12)
F35 F33 F36 F37 144(3)
C83 F33 F36 F35 -57(5)
F32 F33 F36 F35 -51(17)
C84 F33 F36 F35 -91(4)
F34 F33 F36 F35 1(4)
F39 F33 F36 F35 -102(12)
F37 F33 F36 F35 -144(3)
C83 F33 F36 C84 35(3)
F32 F33 F36 C84 40(14)
F34 F33 F36 C84 93(5)
F39 F33 F36 C84 -10(10)
F37 F33 F36 C84 -52(3)
F35 F33 F36 C84 91(4)
C83 F35 F36 F34 64(35)
F33 F35 F36 F34 12(35)
C84 F35 F36 F34 71(35)
F34 F35 F36 C83 -64(35)
F33 F35 F36 C83 -52(6)
C84 F35 F36 C83 7(2)
F34 F35 F36 F33 -12(35)
C83 F35 F36 F33 52(6)
C84 F35 F36 F33 59(6)
F34 F35 F36 F37 -98(36)
C83 F35 F36 F37 -34(5)
F33 F35 F36 F37 -86(8)
C84 F35 F36 F37 -27(4)
F34 F35 F36 C84 -71(35)
C83 F35 F36 C84 -7(2)
F33 F35 F36 C84 -59(6)
F34 F36 F37 F38 -12(17)
C83 F36 F37 F38 -32(11)
F33 F36 F37 F38 -92(12)
F35 F36 F37 F38 -2(14)
C84 F36 F37 F38 -35(10)
F34 F36 F37 C84 24(9)
C83 F36 F37 C84 3(3)
F33 F36 F37 C84 -57(6)
F35 F36 F37 C84 33(5)
F34 F36 F37 F33 80(10)
C83 F36 F37 F33 60(6)
F35 F36 F37 F33 90(8)
C84 F36 F37 F33 57(6)
F34 F36 F37 C83 21(8)
F33 F36 F37 C83 -60(6)
F35 F36 F37 C83 31(4)
C84 F36 F37 C83 -3(3)
C83 F36 F37 F34 -21(8)
F33 F36 F37 F34 -80(10)
F35 F36 F37 F34 10(6)
C84 F36 F37 F34 -24(9)
C83 F33 F37 F38 86(7)
F32 F33 F37 F38 20(13)
F36 F33 F37 F38 154(5)
C84 F33 F37 F38 57(7)
F34 F33 F37 F38 136(5)
F39 F33 F37 F38 2(9)
F35 F33 F37 F38 129(5)
C83 F33 F37 C84 29(3)
F32 F33 F37 C84 -37(7)
F36 F33 F37 C84 97(6)
F34 F33 F37 C84 79(5)
F39 F33 F37 C84 -55(4)
F35 F33 F37 C84 72(4)
C83 F33 F37 F36 -68(5)
F32 F33 F37 F36 -134(12)
C84 F33 F37 F36 -97(6)
F34 F33 F37 F36 -18(3)
F39 F33 F37 F36 -152(9)
F35 F33 F37 F36 -25(3)
F32 F33 F37 C83 -66(9)
F36 F33 F37 C83 68(5)
C84 F33 F37 C83 -29(3)
F34 F33 F37 C83 50(4)
F39 F33 F37 C83 -84(7)
F35 F33 F37 C83 43(4)
C83 F33 F37 F34 -50(4)
F32 F33 F37 F34 -116(11)
F36 F33 F37 F34 18(3)
C84 F33 F37 F34 -79(5)
F39 F33 F37 F34 -134(8)
F35 F33 F37 F34 -7.2(19)
F35 F34 F37 F38 22(14)
F36 F34 F37 F38 173(11)
C83 F34 F37 F38 -34(6)
F33 F34 F37 F38 -100(8)
C84 F34 F37 F38 -33(5)
F35 F34 F37 C84 56(12)
F36 F34 F37 C84 -154(10)
C83 F34 F37 C84 -1(3)
F33 F34 F37 C84 -66(6)
F35 F34 F37 F36 -150(19)
C83 F34 F37 F36 153(11)
F33 F34 F37 F36 87(10)
C84 F34 F37 F36 154(10)
F35 F34 F37 F33 122(14)
F36 F34 F37 F33 -87(10)
C83 F34 F37 F33 66(6)
C84 F34 F37 F33 66(6)
F35 F34 F37 C83 57(11)
F36 F34 F37 C83 -153(11)
F33 F34 F37 C83 -66(6)
C84 F34 F37 C83 1(3)
F36 F37 F38 C84 33(10)
F33 F37 F38 C84 -42(6)
C83 F37 F38 C84 7(2)
F34 F37 F38 C84 28(4)
C83 F32 F39 F33 -48(5)
C84 F32 F39 F33 -48(6)
F33 F32 F39 C84 48(6)
C83 F32 F39 C84 0(2)
F33 F32 F39 C83 48(5)
C84 F32 F39 C83 0(2)
C83 F33 F39 F32 83(7)
F36 F33 F39 F32 121(15)
C84 F33 F39 F32 110(6)
F34 F33 F39 F32 75(11)
F37 F33 F39 F32 151(8)
F35 F33 F39 F32 59(7)
C83 F33 F39 C84 -27(3)
F32 F33 F39 C84 -110(6)
F36 F33 F39 C84 11(10)
F34 F33 F39 C84 -35(9)
F37 F33 F39 C84 41(3)
F35 F33 F39 C84 -51(7)
F32 F33 F39 C83 -83(7)
F36 F33 F39 C83 38(10)
C84 F33 F39 C83 27(3)
F34 F33 F39 C83 -7(7)
F37 F33 F39 C83 68(6)
F35 F33 F39 C83 -24(4)
F35 F34 C83 C84 -157(7)
F36 F34 C83 C84 11(8)
F33 F34 C83 C84 70(9)
F37 F34 C83 C84 1(6)
F35 F34 C83 F33 133(8)
F36 F34 C83 F33 -59(7)
C84 F34 C83 F33 -70(9)
F37 F34 C83 F33 -69(6)
F35 F34 C83 F36 -168(8)
F33 F34 C83 F36 59(7)
C84 F34 C83 F36 -11(8)
F37 F34 C83 F36 -10(4)
F36 F34 C83 F35 168(8)
F33 F34 C83 F35 -133(8)
C84 F34 C83 F35 157(7)
F37 F34 C83 F35 158(5)
F35 F34 C83 F32 100(5)
F36 F34 C83 F32 -91(5)
F33 F34 C83 F32 -32(6)
C84 F34 C83 F32 -103(8)
F37 F34 C83 F32 -101(3)
F35 F34 C83 F37 -158(5)
F36 F34 C83 F37 10(4)
F33 F34 C83 F37 69(6)
C84 F34 C83 F37 -1(6)
F35 F34 C83 F39 125(5)
F36 F34 C83 F39 -66(6)
F33 F34 C83 F39 -7(7)
C84 F34 C83 F39 -78(7)
F37 F34 C83 F39 -76(4)
F35 F34 C83 S12 -49(7)
F36 F34 C83 S12 119(5)
F33 F34 C83 S12 178(8)
C84 F34 C83 S12 108(9)
F37 F34 C83 S12 109(5)
F35 F34 C83 S11 -51(7)
F36 F34 C83 S11 118(5)
F33 F34 C83 S11 176(8)
C84 F34 C83 S11 106(9)
F37 F34 C83 S11 107(4)
F32 F33 C83 C84 86(6)
F36 F33 C83 C84 -98(6)
F34 F33 C83 C84 -135(6)
F39 F33 C83 C84 53(6)
F37 F33 C83 C84 -43(4)
F35 F33 C83 C84 -154(5)
F32 F33 C83 F34 -140(6)
F36 F33 C83 F34 37(3)
C84 F33 C83 F34 135(6)
F39 F33 C83 F34 -173(6)
F37 F33 C83 F34 91(4)
F35 F33 C83 F34 -20(3)
F32 F33 C83 F36 -177(8)
C84 F33 C83 F36 98(6)
F34 F33 C83 F36 -37(3)
F39 F33 C83 F36 150(8)
F37 F33 C83 F36 55(4)
F35 F33 C83 F36 -56(5)
F32 F33 C83 F35 -120(5)
F36 F33 C83 F35 56(5)
C84 F33 C83 F35 154(5)
F34 F33 C83 F35 20(3)
F39 F33 C83 F35 -153(4)
F37 F33 C83 F35 111(3)
F36 F33 C83 F32 177(8)
C84 F33 C83 F32 -86(6)
F34 F33 C83 F32 140(6)
F39 F33 C83 F32 -33(3)
F37 F33 C83 F32 -129(6)
F35 F33 C83 F32 120(5)
F32 F33 C83 F37 129(6)
F36 F33 C83 F37 -55(4)
C84 F33 C83 F37 43(4)
F34 F33 C83 F37 -91(4)
F39 F33 C83 F37 96(5)
F35 F33 C83 F37 -111(3)
F32 F33 C83 F39 33(3)
F36 F33 C83 F39 -150(8)
C84 F33 C83 F39 -53(6)
F34 F33 C83 F39 173(6)
F37 F33 C83 F39 -96(5)
F35 F33 C83 F39 153(4)
F32 F33 C83 S12 43(15)
F36 F33 C83 S12 -140(10)
C84 F33 C83 S12 -42(12)
F34 F33 C83 S12 -177(11)
F39 F33 C83 S12 10(16)
F37 F33 C83 S12 -86(12)
F35 F33 C83 S12 163(13)
F32 F33 C83 S11 46(15)
F36 F33 C83 S11 -138(11)
C84 F33 C83 S11 -40(12)
F34 F33 C83 S11 -175(12)
F39 F33 C83 S11 12(16)
F37 F33 C83 S11 -83(13)
F35 F33 C83 S11 166(13)
F34 F36 C83 C84 -171(6)
F33 F36 C83 C84 81(7)
F37 F36 C83 C84 -5(5)
F35 F36 C83 C84 -166(5)
F33 F36 C83 F34 -107(8)
F37 F36 C83 F34 167(5)
F35 F36 C83 F34 6(4)
C84 F36 C83 F34 171(6)
F34 F36 C83 F33 107(8)
F37 F36 C83 F33 -86(7)
F35 F36 C83 F33 113(7)
C84 F36 C83 F33 -81(7)
F34 F36 C83 F35 -6(4)
F33 F36 C83 F35 -113(7)
F37 F36 C83 F35 161(3)
C84 F36 C83 F35 166(5)
F34 F36 C83 F32 105(5)
F33 F36 C83 F32 -3(7)
F37 F36 C83 F32 -89(3)
F35 F36 C83 F32 111(3)
C84 F36 C83 F32 -84(5)
F34 F36 C83 F37 -167(5)
F33 F36 C83 F37 86(7)
F35 F36 C83 F37 -161(3)
C84 F36 C83 F37 5(5)
F34 F36 C83 F39 132(5)
F33 F36 C83 F39 25(7)
F37 F36 C83 F39 -61(3)
F35 F36 C83 F39 138(3)
C84 F36 C83 F39 -56(4)
F34 F36 C83 S12 -103(6)
F33 F36 C83 S12 150(8)
F37 F36 C83 S12 64(5)
F35 F36 C83 S12 -97(5)
C84 F36 C83 S12 69(5)
F34 F36 C83 S11 -103(6)
F33 F36 C83 S11 150(8)
F37 F36 C83 S11 64(5)
F35 F36 C83 S11 -97(5)
C84 F36 C83 S11 69(5)
F34 F35 C83 C84 43(13)
F36 F35 C83 C84 35(12)
F33 F35 C83 C84 89(14)
F36 F35 C83 F34 -8(5)
F33 F35 C83 F34 46(8)
C84 F35 C83 F34 -43(13)
F34 F35 C83 F33 -46(8)
F36 F35 C83 F33 -54(6)
C84 F35 C83 F33 -89(14)
F34 F35 C83 F36 8(5)
F33 F35 C83 F36 54(6)
C84 F35 C83 F36 -35(12)
F34 F35 C83 F32 -93(6)
F36 F35 C83 F32 -101(3)
F33 F35 C83 F32 -47(6)
C84 F35 C83 F32 -136(14)
F34 F35 C83 F37 24(5)
F36 F35 C83 F37 16(2)
F33 F35 C83 F37 69(6)
C84 F35 C83 F37 -20(11)
F34 F35 C83 F39 -81(6)
F36 F35 C83 F39 -89(4)
F33 F35 C83 F39 -35(7)
C84 F35 C83 F39 -124(15)
F34 F35 C83 S12 143(6)
F36 F35 C83 S12 135(3)
F33 F35 C83 S12 -171(7)
C84 F35 C83 S12 100(13)
F34 F35 C83 S11 142(5)
F36 F35 C83 S11 134(3)
F33 F35 C83 S11 -172(7)
C84 F35 C83 S11 99(13)
F39 F32 C83 C84 0(5)
F33 F32 C83 C84 -89(8)
F39 F32 C83 F34 132(5)
F33 F32 C83 F34 44(8)
C84 F32 C83 F34 132(6)
F39 F32 C83 F33 88(7)
C84 F32 C83 F33 89(8)
F39 F32 C83 F36 92(4)
F33 F32 C83 F36 3(8)
C84 F32 C83 F36 92(5)
F39 F32 C83 F35 162(3)
F33 F32 C83 F35 74(8)
C84 F32 C83 F35 162(6)
F39 F32 C83 F37 41(3)
F33 F32 C83 F37 -48(7)
C84 F32 C83 F37 41(3)
F33 F32 C83 F39 -88(7)
C84 F32 C83 F39 0(5)
F39 F32 C83 S12 -70(3)
F33 F32 C83 S12 -159(8)
C84 F32 C83 S12 -70(4)
F39 F32 C83 S11 -70(3)
F33 F32 C83 S11 -158(8)
C84 F32 C83 S11 -70(4)
F38 F37 C83 C84 -18(6)
F36 F37 C83 C84 173(6)
F33 F37 C83 C84 104(8)
F34 F37 C83 C84 -179(7)
F38 F37 C83 F34 161(3)
C84 F37 C83 F34 179(7)
F36 F37 C83 F34 -8(3)
F33 F37 C83 F34 -77(7)
F38 F37 C83 F33 -122(7)
C84 F37 C83 F33 -104(8)
F36 F37 C83 F33 69(6)
F34 F37 C83 F33 77(7)
F38 F37 C83 F36 169(4)
C84 F37 C83 F36 -173(6)
F33 F37 C83 F36 -69(6)
F34 F37 C83 F36 8(3)
F38 F37 C83 F35 150(3)
C84 F37 C83 F35 168(7)
F36 F37 C83 F35 -19(3)
F33 F37 C83 F35 -88(7)
F34 F37 C83 F35 -11(2)
F38 F37 C83 F32 -85(3)
C84 F37 C83 F32 -67(5)
F36 F37 C83 F32 106(3)
F33 F37 C83 F32 37(6)
F34 F37 C83 F32 114(3)
F38 F37 C83 F39 -68(3)
C84 F37 C83 F39 -50(4)
F36 F37 C83 F39 123(3)
F33 F37 C83 F39 54(6)
F34 F37 C83 F39 131(3)
F38 F37 C83 S12 26(3)
C84 F37 C83 S12 44(4)
F36 F37 C83 S12 -143(4)
F33 F37 C83 S12 148(7)
F34 F37 C83 S12 -135(3)
F38 F37 C83 S11 27(3)
C84 F37 C83 S11 45(4)
F36 F37 C83 S11 -142(3)
F33 F37 C83 S11 149(7)
F34 F37 C83 S11 -133(3)
F32 F39 C83 C84 180(6)
F33 F39 C83 C84 -110(9)
F32 F39 C83 F34 -61(5)
F33 F39 C83 F34 9(8)
C84 F39 C83 F34 119(7)
F32 F39 C83 F33 -71(7)
C84 F39 C83 F33 110(9)
F32 F39 C83 F36 -98(4)
F33 F39 C83 F36 -27(7)
C84 F39 C83 F36 82(5)
F32 F39 C83 F35 -25(5)
F33 F39 C83 F35 45(8)
C84 F39 C83 F35 155(8)
F33 F39 C83 F32 71(7)
C84 F39 C83 F32 -180(6)
F32 F39 C83 F37 -140(3)
F33 F39 C83 F37 -70(7)
C84 F39 C83 F37 40(4)
F32 F39 C83 S12 115(3)
F33 F39 C83 S12 -175(8)
C84 F39 C83 S12 -65(4)
F32 F39 C83 S11 116(3)
F33 F39 C83 S11 -174(8)
C84 F39 C83 S11 -64(4)
O52 S12 C83 C84 -27(5)
O48 S12 C83 C84 -149(4)
O51 S12 C83 C84 97(4)
O52 S12 C83 F34 -159(5)
O48 S12 C83 F34 79(5)
O51 S12 C83 F34 -34(5)
C84 S12 C83 F34 -131(7)
O52 S12 C83 F33 17(13)
O48 S12 C83 F33 -105(13)
O51 S12 C83 F33 142(13)
C84 S12 C83 F33 44(12)
O52 S12 C83 F36 -103(6)
O48 S12 C83 F36 135(6)
O51 S12 C83 F36 21(6)
C84 S12 C83 F36 -76(6)
O52 S12 C83 F35 179(3)
O48 S12 C83 F35 57(3)
O51 S12 C83 F35 -56(3)
C84 S12 C83 F35 -154(6)
O52 S12 C83 F32 50(3)
O48 S12 C83 F32 -72(2)
O51 S12 C83 F32 175(2)
C84 S12 C83 F32 77(4)
O52 S12 C83 F37 -58(3)
O48 S12 C83 F37 180(2)
O51 S12 C83 F37 67(3)
C84 S12 C83 F37 -31(3)
O52 S12 C83 F39 25(3)
O48 S12 C83 F39 -97(2)
O51 S12 C83 F39 150(2)
C84 S12 C83 F39 53(4)
O52 S12 C83 S11 -110(31)
O48 S12 C83 S11 128(31)
O51 S12 C83 S11 15(30)
C84 S12 C83 S11 -83(31)
O49 S11 C83 C84 -26(5)
O50 S11 C83 C84 -143(4)
O53 S11 C83 C84 100(4)
O49 S11 C83 F34 -157(4)
O50 S11 C83 F34 86(5)
O53 S11 C83 F34 -31(5)
C84 S11 C83 F34 -131(7)
O49 S11 C83 F33 16(14)
O50 S11 C83 F33 -101(13)
O53 S11 C83 F33 142(13)
C84 S11 C83 F33 42(13)
O49 S11 C83 F36 -103(5)
O50 S11 C83 F36 140(5)
O53 S11 C83 F36 23(5)
C84 S11 C83 F36 -77(6)
O49 S11 C83 F35 -180(2)
O50 S11 C83 F35 63(2)
O53 S11 C83 F35 -54(2)
C84 S11 C83 F35 -153(6)
O49 S11 C83 F32 50(2)
O50 S11 C83 F32 -67(2)
O53 S11 C83 F32 176.1(19)
C84 S11 C83 F32 77(4)
O49 S11 C83 F37 -58(2)
O50 S11 C83 F37 -174.7(18)
O53 S11 C83 F37 68(2)
C84 S11 C83 F37 -31(3)
O49 S11 C83 F39 26(2)
O50 S11 C83 F39 -91.2(17)
O53 S11 C83 F39 151.7(16)
C84 S11 C83 F39 52(4)
O49 S11 C83 S12 71(30)
O50 S11 C83 S12 -46(30)
O53 S11 C83 S12 -163(31)
C84 S11 C83 S12 97(31)
F34 C83 C84 F37 -2(9)
F33 C83 C84 F37 65(7)
F36 C83 C84 F37 5(5)
F35 C83 C84 F37 -26(14)
F32 C83 C84 F37 115(3)
F39 C83 C84 F37 115(4)
S12 C83 C84 F37 -136(3)
S11 C83 C84 F37 -134(3)
F34 C83 C84 F33 -67(8)
F36 C83 C84 F33 -60(6)
F35 C83 C84 F33 -92(14)
F32 C83 C84 F33 50(6)
F37 C83 C84 F33 -65(7)
F39 C83 C84 F33 49(7)
S12 C83 C84 F33 159(7)
S11 C83 C84 F33 160(7)
F34 C83 C84 F36 -7(5)
F33 C83 C84 F36 60(6)
F35 C83 C84 F36 -31(11)
F32 C83 C84 F36 110(3)
F37 C83 C84 F36 -5(5)
F39 C83 C84 F36 110(3)
S12 C83 C84 F36 -141(3)
S11 C83 C84 F36 -139(3)
F34 C83 C84 F39 -117(6)
F33 C83 C84 F39 -49(7)
F36 C83 C84 F39 -110(3)
F35 C83 C84 F39 -141(11)
F32 C83 C84 F39 0(3)
F37 C83 C84 F39 -115(4)
S12 C83 C84 F39 110(2)
S11 C83 C84 F39 111(2)
F34 C83 C84 F38 14(13)
F33 C83 C84 F38 81(10)
F36 C83 C84 F38 21(9)
F35 C83 C84 F38 -11(18)
F32 C83 C84 F38 130(7)
F37 C83 C84 F38 16(5)
F39 C83 C84 F38 130(8)
S12 C83 C84 F38 -120(7)
S11 C83 C84 F38 -119(7)
F33 C83 C84 F34 67(9)
F36 C83 C84 F34 7(5)
F35 C83 C84 F34 -25(8)
F32 C83 C84 F34 117(7)
F37 C83 C84 F34 2(9)
F39 C83 C84 F34 117(6)
S12 C83 C84 F34 -134(6)
S11 C83 C84 F34 -132(6)
F34 C83 C84 F32 -117(7)
F33 C83 C84 F32 -50(6)
F36 C83 C84 F32 -110(3)
F35 C83 C84 F32 -141(12)
F37 C83 C84 F32 -115(3)
F39 C83 C84 F32 0(3)
S12 C83 C84 F32 109.5(15)
S11 C83 C84 F32 111.0(14)
F34 C83 C84 S12 134(6)
F33 C83 C84 S12 -159(7)
F36 C83 C84 S12 141(3)
F35 C83 C84 S12 109(12)
F32 C83 C84 S12 -109.5(15)
F37 C83 C84 S12 136(3)
F39 C83 C84 S12 -110(2)
S11 C83 C84 S12 1.5(10)
F34 C83 C84 S11 132(6)
F33 C83 C84 S11 -160(7)
F36 C83 C84 S11 139(3)
F35 C83 C84 S11 108(12)
F32 C83 C84 S11 -111.0(14)
F37 C83 C84 S11 134(3)
F39 C83 C84 S11 -111(2)
S12 C83 C84 S11 -1.5(10)
F34 C83 C84 F35 25(8)
F33 C83 C84 F35 92(14)
F36 C83 C84 F35 31(11)
F32 C83 C84 F35 141(12)
F37 C83 C84 F35 26(14)
F39 C83 C84 F35 141(11)
S12 C83 C84 F35 -109(12)
S11 C83 C84 F35 -108(12)
F38 F37 C84 C83 164(5)
F36 F37 C84 C83 -5(5)
F33 F37 C84 C83 -56(6)
F34 F37 C84 C83 1(4)
F38 F37 C84 F33 -140(6)
F36 F37 C84 F33 50(5)
C83 F37 C84 F33 56(6)
F34 F37 C84 F33 57(5)
F38 F37 C84 F36 169(3)
F33 F37 C84 F36 -50(5)
C83 F37 C84 F36 5(5)
F34 F37 C84 F36 6(2)
F38 F37 C84 F39 -86(3)
F36 F37 C84 F39 105(3)
F33 F37 C84 F39 54(5)
C83 F37 C84 F39 110(5)
F34 F37 C84 F39 111(3)
F36 F37 C84 F38 -169(3)
F33 F37 C84 F38 140(6)
C83 F37 C84 F38 -164(5)
F34 F37 C84 F38 -163(3)
F38 F37 C84 F34 163(3)
F36 F37 C84 F34 -6(2)
F33 F37 C84 F34 -57(5)
C83 F37 C84 F34 -1(4)
F38 F37 C84 F32 -115(3)
F36 F37 C84 F32 75(3)
F33 F37 C84 F32 25(5)
C83 F37 C84 F32 81(5)
F34 F37 C84 F32 82(3)
F38 F37 C84 S12 57(4)
F36 F37 C84 S12 -112(3)
F33 F37 C84 S12 -163(7)
C83 F37 C84 S12 -107(6)
F34 F37 C84 S12 -106(3)
F38 F37 C84 S11 57(4)
F36 F37 C84 S11 -112(3)
F33 F37 C84 S11 -163(6)
C83 F37 C84 S11 -107(6)
F34 F37 C84 S11 -106(3)
F38 F37 C84 F35 156(2)
F36 F37 C84 F35 -13(2)
F33 F37 C84 F35 -63(5)
C83 F37 C84 F35 -8(4)
F34 F37 C84 F35 -6.6(15)
F32 F33 C84 C83 -90(7)
F36 F33 C84 C83 67(6)
F34 F33 C84 C83 34(5)
F39 F33 C84 C83 -121(7)
F37 F33 C84 C83 121(6)
F35 F33 C84 C83 19(4)
C83 F33 C84 F37 -121(6)
F32 F33 C84 F37 149(6)
F36 F33 C84 F37 -54(4)
F34 F33 C84 F37 -87(5)
F39 F33 C84 F37 118(4)
F35 F33 C84 F37 -102(3)
C83 F33 C84 F36 -67(6)
F32 F33 C84 F36 -157(9)
F34 F33 C84 F36 -33(3)
F39 F33 C84 F36 172(7)
F37 F33 C84 F36 54(4)
F35 F33 C84 F36 -48(4)
C83 F33 C84 F39 121(7)
F32 F33 C84 F39 31(3)
F36 F33 C84 F39 -172(7)
F34 F33 C84 F39 155(7)
F37 F33 C84 F39 -118(4)
F35 F33 C84 F39 140(5)
C83 F33 C84 F38 -143(6)
F32 F33 C84 F38 127(4)
F36 F33 C84 F38 -76(5)
F34 F33 C84 F38 -109(4)
F39 F33 C84 F38 96(4)
F37 F33 C84 F38 -22(3)
F35 F33 C84 F38 -124(3)
C83 F33 C84 F34 -34(5)
F32 F33 C84 F34 -123(7)
F36 F33 C84 F34 33(3)
F39 F33 C84 F34 -155(7)
F37 F33 C84 F34 87(5)
F35 F33 C84 F34 -15(2)
C83 F33 C84 F32 90(7)
F36 F33 C84 F32 157(9)
F34 F33 C84 F32 123(7)
F39 F33 C84 F32 -31(3)
F37 F33 C84 F32 -149(6)
F35 F33 C84 F32 109(6)
C83 F33 C84 S12 37(11)
F32 F33 C84 S12 -52(11)
F36 F33 C84 S12 104(9)
F34 F33 C84 S12 71(11)
F39 F33 C84 S12 -84(9)
F37 F33 C84 S12 158(8)
F35 F33 C84 S12 56(10)
C83 F33 C84 S11 36(11)
F32 F33 C84 S11 -54(12)
F36 F33 C84 S11 103(10)
F34 F33 C84 S11 69(11)
F39 F33 C84 S11 -85(9)
F37 F33 C84 S11 157(8)
F35 F33 C84 S11 55(10)
C83 F33 C84 F35 -19(4)
F32 F33 C84 F35 -109(6)
F36 F33 C84 F35 48(4)
F34 F33 C84 F35 15(2)
F39 F33 C84 F35 -140(5)
F37 F33 C84 F35 102(3)
F34 F36 C84 C83 8(6)
F33 F36 C84 C83 -81(7)
F37 F36 C84 C83 174(6)
F35 F36 C84 C83 13(5)
F34 F36 C84 F37 -166(5)
C83 F36 C84 F37 -174(6)
F33 F36 C84 F37 105(7)
F35 F36 C84 F37 -161(3)
F34 F36 C84 F33 88(7)
C83 F36 C84 F33 81(7)
F37 F36 C84 F33 -105(7)
F35 F36 C84 F33 94(7)
F34 F36 C84 F39 96(5)
C83 F36 C84 F39 88(5)
F33 F36 C84 F39 7(7)
F37 F36 C84 F39 -98(3)
F35 F36 C84 F39 101(3)
F34 F36 C84 F38 -160(4)
C83 F36 C84 F38 -168(5)
F33 F36 C84 F38 111(7)
F37 F36 C84 F38 6.1(19)
F35 F36 C84 F38 -155(2)
C83 F36 C84 F34 -8(6)
F33 F36 C84 F34 -88(7)
F37 F36 C84 F34 166(5)
F35 F36 C84 F34 5(4)
F34 F36 C84 F32 72(5)
C83 F36 C84 F32 64(4)
F33 F36 C84 F32 -17(7)
F37 F36 C84 F32 -122(2)
F35 F36 C84 F32 77(2)
F34 F36 C84 S12 -45(6)
C83 F36 C84 S12 -53(5)
F33 F36 C84 S12 -134(7)
F37 F36 C84 S12 121(3)
F35 F36 C84 S12 -40(4)
F34 F36 C84 S11 -47(5)
C83 F36 C84 S11 -55(5)
F33 F36 C84 S11 -136(7)
F37 F36 C84 S11 119(3)
F35 F36 C84 S11 -42(3)
F34 F36 C84 F35 -5(4)
C83 F36 C84 F35 -13(5)
F33 F36 C84 F35 -94(7)
F37 F36 C84 F35 161(3)
F32 F39 C84 C83 0(5)
F33 F39 C84 C83 51(7)
F32 F39 C84 F37 -118(3)
F33 F39 C84 F37 -66(6)
C83 F39 C84 F37 -117(5)
F32 F39 C84 F33 -51(6)
C83 F39 C84 F33 -51(7)
F32 F39 C84 F36 -58(4)
F33 F39 C84 F36 -7(6)
C83 F39 C84 F36 -58(4)
F32 F39 C84 F38 -153(3)
F33 F39 C84 F38 -101(6)
C83 F39 C84 F38 -153(5)
F32 F39 C84 F34 -29(4)
F33 F39 C84 F34 23(6)
C83 F39 C84 F34 -29(4)
F33 F39 C84 F32 51(6)
C83 F39 C84 F32 0(5)
F32 F39 C84 S12 90(3)
F33 F39 C84 S12 142(6)
C83 F39 C84 S12 90(5)
F32 F39 C84 S11 91(3)
F33 F39 C84 S11 143(6)
C83 F39 C84 S11 91(5)
F32 F39 C84 F35 -12(3)
F33 F39 C84 F35 40(6)
C83 F39 C84 F35 -12(4)
F37 F38 C84 C83 -26(8)
F37 F38 C84 F33 41(6)
F37 F38 C84 F36 -9(3)
F37 F38 C84 F39 104(3)
F37 F38 C84 F34 -19(3)
F37 F38 C84 F32 87(3)
F37 F38 C84 S12 -139(3)
F37 F38 C84 S11 -139(3)
F37 F38 C84 F35 -30(3)
F35 F34 C84 C83 27(8)
F36 F34 C84 C83 -167(9)
F33 F34 C84 C83 -96(9)
F37 F34 C84 C83 -178(8)
F35 F34 C84 F37 -155(6)
F36 F34 C84 F37 11(4)
C83 F34 C84 F37 178(8)
F33 F34 C84 F37 83(7)
F35 F34 C84 F33 122(9)
F36 F34 C84 F33 -72(7)
C83 F34 C84 F33 96(9)
F37 F34 C84 F33 -83(7)
F35 F34 C84 F36 -166(9)
C83 F34 C84 F36 167(9)
F33 F34 C84 F36 72(7)
F37 F34 C84 F36 -11(4)
F35 F34 C84 F39 98(6)
F36 F34 C84 F39 -95(5)
C83 F34 C84 F39 72(7)
F33 F34 C84 F39 -24(7)
F37 F34 C84 F39 -107(3)
F35 F34 C84 F38 -144(5)
F36 F34 C84 F38 22(5)
C83 F34 C84 F38 -171(8)
F33 F34 C84 F38 93(7)
F37 F34 C84 F38 10.5(16)
F35 F34 C84 F32 85(6)
F36 F34 C84 F32 -109(5)
C83 F34 C84 F32 58(7)
F33 F34 C84 F32 -37(6)
F37 F34 C84 F32 -120(2)
F35 F34 C84 S12 -22(6)
F36 F34 C84 S12 144(5)
C83 F34 C84 S12 -49(7)
F33 F34 C84 S12 -144(7)
F37 F34 C84 S12 133(2)
F35 F34 C84 S11 -24(6)
F36 F34 C84 S11 142(5)
C83 F34 C84 S11 -51(7)
F33 F34 C84 S11 -146(7)
F37 F34 C84 S11 131(2)
F36 F34 C84 F35 166(9)
C83 F34 C84 F35 -27(8)
F33 F34 C84 F35 -122(9)
F37 F34 C84 F35 155(6)
F39 F32 C84 C83 180(5)
F33 F32 C84 C83 70(7)
F39 F32 C84 F37 75(4)
F33 F32 C84 F37 -35(7)
C83 F32 C84 F37 -105(5)
F39 F32 C84 F33 110(7)
C83 F32 C84 F33 -70(7)
F39 F32 C84 F36 128(3)
F33 F32 C84 F36 18(7)
C83 F32 C84 F36 -52(4)
F33 F32 C84 F39 -110(7)
C83 F32 C84 F39 -180(5)
F39 F32 C84 F38 34(4)
F33 F32 C84 F38 -75(7)
C83 F32 C84 F38 -146(6)
F39 F32 C84 F34 153(3)
F33 F32 C84 F34 44(7)
C83 F32 C84 F34 -26(4)
F39 F32 C84 S12 -100(3)
F33 F32 C84 S12 151(7)
C83 F32 C84 S12 80(4)
F39 F32 C84 S11 -100(3)
F33 F32 C84 S11 151(7)
C83 F32 C84 S11 81(4)
F39 F32 C84 F35 169(3)
F33 F32 C84 F35 60(7)
C83 F32 C84 F35 -11(4)
O52 S12 C84 C83 153(5)
O48 S12 C84 C83 31(4)
O51 S12 C84 C83 -91(4)
O52 S12 C84 F37 -89(4)
O48 S12 C84 F37 148(3)
O51 S12 C84 F37 26(4)
C83 S12 C84 F37 117(6)
O52 S12 C84 F33 121(10)
O48 S12 C84 F33 -2(10)
O51 S12 C84 F33 -124(10)
C83 S12 C84 F33 -33(10)
O52 S12 C84 F36 -165(3)
O48 S12 C84 F36 73(3)
O51 S12 C84 F36 -49(4)
C83 S12 C84 F36 42(4)
O52 S12 C84 F39 53(3)
O48 S12 C84 F39 -69(2)
O51 S12 C84 F39 169(2)
C83 S12 C84 F39 -100(5)
O52 S12 C84 F38 -59(2)
O48 S12 C84 F38 178.4(19)
O51 S12 C84 F38 57(2)
C83 S12 C84 F38 147(5)
O52 S12 C84 F34 176(3)
O48 S12 C84 F34 53(2)
O51 S12 C84 F34 -69(3)
C83 S12 C84 F34 22(4)
O52 S12 C84 F32 84(2)
O48 S12 C84 F32 -39(2)
O51 S12 C84 F32 -160.5(19)
C83 S12 C84 F32 -70(4)
O52 S12 C84 S11 -90(29)
O48 S12 C84 S11 147(30)
O51 S12 C84 S11 25(29)
C83 S12 C84 S11 116(29)
O52 S12 C84 F35 170(2)
O48 S12 C84 F35 47.1(18)
O51 S12 C84 F35 -74.6(19)
C83 S12 C84 F35 16(4)
O49 S11 C84 C83 157(4)
O50 S11 C84 C83 40(4)
O53 S11 C84 C83 -83(4)
O49 S11 C84 F37 -86(3)
O50 S11 C84 F37 158(3)
O53 S11 C84 F37 34(3)
C83 S11 C84 F37 117(6)
O49 S11 C84 F33 125(10)
O50 S11 C84 F33 9(10)
O53 S11 C84 F33 -115(10)
C83 S11 C84 F33 -32(10)
O49 S11 C84 F36 -160(3)
O50 S11 C84 F36 83(3)
O53 S11 C84 F36 -40(3)
C83 S11 C84 F36 43(4)
O49 S11 C84 F39 57(2)
O50 S11 C84 F39 -60(2)
O53 S11 C84 F39 176.8(19)
C83 S11 C84 F39 -100(5)
O49 S11 C84 F38 -55.9(18)
O50 S11 C84 F38 -172.5(15)
O53 S11 C84 F38 64.2(18)
C83 S11 C84 F38 147(5)
O49 S11 C84 F34 179.6(19)
O50 S11 C84 F34 63(2)
O53 S11 C84 F34 -60(2)
C83 S11 C84 F34 23(4)
O49 S11 C84 F32 87.1(18)
O50 S11 C84 F32 -29(2)
O53 S11 C84 F32 -152.7(17)
C83 S11 C84 F32 -70(4)
O49 S11 C84 S12 93(29)
O50 S11 C84 S12 -23(29)
O53 S11 C84 S12 -147(30)
C83 S11 C84 S12 -64(29)
O49 S11 C84 F35 173.2(12)
O50 S11 C84 F35 56.7(15)
O53 S11 C84 F35 -66.6(14)
C83 S11 C84 F35 16(4)
F34 F35 C84 C83 -131(14)
F36 F35 C84 C83 -140(13)
F33 F35 C84 C83 -80(13)
F34 F35 C84 F37 25(6)
F36 F35 C84 F37 16(3)
C83 F35 C84 F37 156(13)
F33 F35 C84 F37 75(6)
F34 F35 C84 F33 -51(8)
F36 F35 C84 F33 -60(6)
C83 F35 C84 F33 80(13)
F34 F35 C84 F36 9(6)
C83 F35 C84 F36 140(13)
F33 F35 C84 F36 60(6)
F34 F35 C84 F39 -88(6)
F36 F35 C84 F39 -98(3)
C83 F35 C84 F39 42(12)
F33 F35 C84 F39 -38(6)
F34 F35 C84 F38 41(6)
F36 F35 C84 F38 32(3)
C83 F35 C84 F38 172(14)
F33 F35 C84 F38 92(6)
F36 F35 C84 F34 -9(6)
C83 F35 C84 F34 131(14)
F33 F35 C84 F34 51(8)
F34 F35 C84 F32 -94(6)
F36 F35 C84 F32 -103(3)
C83 F35 C84 F32 37(12)
F33 F35 C84 F32 -43(6)
F34 F35 C84 S12 159(6)
F36 F35 C84 S12 150(3)
C83 F35 C84 S12 -70(12)
F33 F35 C84 S12 -151(6)
F34 F35 C84 S11 157(6)
F36 F35 C84 S11 148(3)
C83 F35 C84 S11 -72(12)
F33 F35 C84 S11 -152(6)
O11 S2 C88 F46 -61(2)
O10 S2 C88 F46 -176(2)
O9 S2 C88 F46 54(2)
O11 S2 C88 F4 178.4(16)
O10 S2 C88 F4 63.8(19)
O9 S2 C88 F4 -66.4(19)
O11 S2 C88 F6 52(2)
O10 S2 C88 F6 -62(2)
O9 S2 C88 F6 167.7(17)
